data_7212119
loop_
_publ_author_name
'Cao, Rui'
'O'Halloran, Kevin P.'
'Hillesheim, Daniel A.'
'Hardcastle, Kenneth I.'
'Hill, Craig L.'

_publ_section_title
;
 Mono-substituted Keggin, Wells-Dawson and {P2W21}-type polyoxometalates
 without positional disorder
;
_journal_issue 5
_journal_name_full CrystEngComm
_journal_page_first 1518
_journal_paper_doi 10.1039/b919934a
_journal_volume 12
_journal_year 2010
_chemical_formula_moiety 'C16 H45 K N5 O78 P2 Rb0 Sn W20'
_chemical_formula_sum 'C16 H45 K N5 O78 P2 Rb0 Sn W20'
_chemical_formula_weight 5452.30
_chemical_name_systematic
;
?
;
_space_group_IT_number 14
_symmetry_cell_setting monoclinic
_symmetry_space_group_name_Hall '-P 2ybc'
_symmetry_space_group_name_H-M 'P 1 21/c 1'
_atom_sites_solution_hydrogens geom
_atom_sites_solution_primary direct
_atom_sites_solution_secondary difmap
_audit_creation_method SHELXL-97
_cell_angle_alpha 90.00
_cell_angle_beta 108.789(2)
_cell_angle_gamma 90.00
_cell_formula_units_Z 4
_cell_length_a 13.0559(17)
_cell_length_b 40.252(5)
_cell_length_c 17.858(3)
_cell_measurement_reflns_used 9234
_cell_measurement_temperature 173(2)
_cell_measurement_theta_max 30.11
_cell_measurement_theta_min 2.28
_cell_volume 8885(2)
_computing_cell_refinement 'Bruker SMART'
_computing_data_collection 'Bruker SMART'
_computing_data_reduction 'Bruker SAINT'
_computing_molecular_graphics 'Bruker SHELXTL'
_computing_publication_material 'Bruker SHELXTL'
_computing_structure_refinement 'SHELXL-97 (Sheldrick, 1997)'
_computing_structure_solution 'SHELXS-97 (Sheldrick, 1990)'
_diffrn_ambient_temperature 173(2)
_diffrn_measured_fraction_theta_full 0.968
_diffrn_measured_fraction_theta_max 0.968
_diffrn_measurement_device_type 'CCD area detector'
_diffrn_measurement_method 'phi and omega scans'
_diffrn_radiation_monochromator graphite
_diffrn_radiation_source 'fine-focus sealed tube'
_diffrn_radiation_type MoK\a
_diffrn_radiation_wavelength 0.71073
_diffrn_reflns_av_R_equivalents 0.0884
_diffrn_reflns_av_sigmaI/netI 0.0620
_diffrn_reflns_limit_h_max 18
_diffrn_reflns_limit_h_min -18
_diffrn_reflns_limit_k_max 57
_diffrn_reflns_limit_k_min -55
_diffrn_reflns_limit_l_max 24
_diffrn_reflns_limit_l_min -24
_diffrn_reflns_number 168521
_diffrn_reflns_theta_full 30.42
_diffrn_reflns_theta_max 30.42
_diffrn_reflns_theta_min 1.01
_exptl_absorpt_coefficient_mu 26.239
_exptl_absorpt_correction_T_max 0.2011
_exptl_absorpt_correction_T_min 0.1021
_exptl_absorpt_correction_type multi-scan
_exptl_absorpt_process_details SADABS
_exptl_crystal_colour colourless
_exptl_crystal_density_diffrn 4.076
_exptl_crystal_density_method 'not measured'
_exptl_crystal_description prism
_exptl_crystal_F_000 9516
_exptl_crystal_size_max 0.16
_exptl_crystal_size_mid 0.15
_exptl_crystal_size_min 0.09
_refine_diff_density_max 7.044
_refine_diff_density_min -4.450
_refine_diff_density_rms 0.561
_refine_ls_extinction_method none
_refine_ls_goodness_of_fit_ref 1.120
_refine_ls_hydrogen_treatment constr
_refine_ls_matrix_type full
_refine_ls_number_parameters 633
_refine_ls_number_reflns 26062
_refine_ls_number_restraints 0
_refine_ls_restrained_S_all 1.120
_refine_ls_R_factor_all 0.0765
_refine_ls_R_factor_gt 0.0557
_refine_ls_shift/su_max 0.001
_refine_ls_shift/su_mean 0.000
_refine_ls_structure_factor_coef Fsqd
_refine_ls_weighting_details 'calc w=1/[\s^2^(Fo^2^)+(0.0320P)^2^+580.4367P] where P=(Fo^2^+2Fc^2^)/3'
_refine_ls_weighting_scheme calc
_refine_ls_wR_factor_gt 0.1221
_refine_ls_wR_factor_ref 0.1303
_reflns_number_gt 20668
_reflns_number_total 26062
_reflns_threshold_expression >2sigma(I)
_cod_data_source_file b919934a.txt
_cod_data_source_block kpo_3_273dmas
_cod_depositor_comments
;
The following automatic conversions were performed:

'_symmetry_cell_setting' value 'Monoclinic' changed to 'monoclinic'
according to /home/saulius/struct/CIF-dictionaries/cif_core.dic
dictionary named 'cif_core.dic' version 2.4.2 from 2011-04-26.

Automatic conversion script
Id: cif_fix_values 1891 2012-01-12 08:04:46Z andrius 
;
_cod_original_sg_symbol_H-M P2(1)/c
_cod_database_code 7212119

loop_
_symmetry_equiv_pos_as_xyz
'x, y, z'
'-x, y+1/2, -z+1/2'
'-x, -y, -z'
'x, -y-1/2, z-1/2'

loop_
_atom_site_label
_atom_site_type_symbol
_atom_site_fract_x
_atom_site_fract_y
_atom_site_fract_z
_atom_site_U_iso_or_equiv
_atom_site_adp_type
_atom_site_occupancy
_atom_site_symmetry_multiplicity
_atom_site_calc_flag
_atom_site_refinement_flags
C1 C 0.9953(11) 0.2461(4) 0.0705(8) 0.011(3) Uani 1 1 d .
C2 C 1.1065(13) 0.2475(4) 0.1089(10) 0.022(3) Uani 1 1 d .
H2 H 1.1430 0.2288 0.1380 0.027 Uiso 1 1 calc R
C3 C 1.1638(13) 0.2758(4) 0.1051(10) 0.023(3) Uani 1 1 d .
H3 H 1.2400 0.2764 0.1298 0.028 Uiso 1 1 calc R
C4 C 1.1094(14) 0.3036(4) 0.0648(10) 0.024(3) Uani 1 1 d .
H4 H 1.1468 0.3240 0.0661 0.028 Uiso 1 1 calc R
C5 C 1.0025(14) 0.3013(4) 0.0237(11) 0.024(3) Uani 1 1 d .
H5 H 0.9677 0.3194 -0.0086 0.029 Uiso 1 1 calc R
C6 C 0.9428(12) 0.2736(4) 0.0271(10) 0.017(3) Uani 1 1 d .
H6 H 0.8671 0.2731 0.0004 0.021 Uiso 1 1 calc R
C1S C 0.7767(16) 0.3167(5) 0.1392(11) 0.030(4) Uiso 1 1 d .
H1S1 H 0.8079 0.3320 0.1833 0.045 Uiso 1 1 d R
H1S2 H 0.8274 0.2984 0.1418 0.045 Uiso 1 1 d R
H1S3 H 0.7085 0.3077 0.1426 0.045 Uiso 1 1 d R
C2S C 0.6649(18) 0.3593(6) 0.0509(13) 0.040(5) Uiso 1 1 d .
H2S1 H 0.6033 0.3487 0.0613 0.061 Uiso 1 1 d R
H2S2 H 0.6428 0.3671 -0.0040 0.061 Uiso 1 1 d R
H2S3 H 0.6897 0.3782 0.0867 0.061 Uiso 1 1 d R
C3S C 0.5349(19) 0.2950(6) 0.7777(14) 0.041(5) Uiso 1 1 d .
H3S1 H 0.5927 0.2993 0.8276 0.062 Uiso 1 1 d R
H3S2 H 0.4711 0.2864 0.7888 0.062 Uiso 1 1 d R
H3S3 H 0.5162 0.3156 0.7473 0.062 Uiso 1 1 d R
C4S C 0.6766(17) 0.2775(5) 0.7216(13) 0.037(5) Uiso 1 1 d .
H4S1 H 0.6705 0.2969 0.6875 0.055 Uiso 1 1 d R
H4S2 H 0.6983 0.2581 0.6970 0.055 Uiso 1 1 d R
H4S3 H 0.7312 0.2817 0.7731 0.055 Uiso 1 1 d R
C5S C 0.390(2) 0.0317(6) 0.1782(15) 0.051(6) Uiso 1 1 d .
H5S1 H 0.4024 0.0076 0.1789 0.077 Uiso 1 1 d R
H5S2 H 0.3268 0.0364 0.1941 0.077 Uiso 1 1 d R
H5S3 H 0.4541 0.0425 0.2150 0.077 Uiso 1 1 d R
C6S C 0.437(2) 0.0218(6) 0.0527(15) 0.049(6) Uiso 1 1 d .
H6S1 H 0.5134 0.0197 0.0838 0.074 Uiso 1 1 d R
H6S2 H 0.4299 0.0331 0.0027 0.074 Uiso 1 1 d R
H6S3 H 0.4041 -0.0003 0.0416 0.074 Uiso 1 1 d R
C7S C 0.109(2) 0.2098(7) 0.9250(16) 0.054(6) Uiso 1 1 d .
H7S1 H 0.1473 0.2297 0.9164 0.080 Uiso 1 1 d R
H7S2 H 0.1460 0.2010 0.9781 0.080 Uiso 1 1 d R
H7S3 H 0.0345 0.2155 0.9201 0.080 Uiso 1 1 d R
C8S C 0.055(3) 0.2013(9) 0.784(2) 0.083(10) Uiso 1 1 d .
H8S1 H -0.0220 0.1961 0.7657 0.125 Uiso 1 1 d R
H8S2 H 0.0890 0.1928 0.7464 0.125 Uiso 1 1 d R
H8S3 H 0.0650 0.2255 0.7890 0.125 Uiso 1 1 d R
C9S C 0.293(3) 0.2070(9) 0.462(2) 0.081(10) Uiso 1 1 d .
H9S1 H 0.2958 0.1939 0.5087 0.121 Uiso 1 1 d R
H9S2 H 0.2251 0.2195 0.4440 0.121 Uiso 1 1 d R
H9S3 H 0.3542 0.2224 0.4747 0.121 Uiso 1 1 d R
C10S C 0.387(3) 0.1664(10) 0.391(2) 0.093(11) Uiso 1 1 d .
H10A H 0.4550 0.1725 0.4323 0.139 Uiso 1 1 d R
H10B H 0.3934 0.1709 0.3390 0.139 Uiso 1 1 d R
H10C H 0.3732 0.1427 0.3958 0.139 Uiso 1 1 d R
K1 K 0.9665(4) 0.92848(14) 0.1108(3) 0.0472(12) Uani 1 1 d .
N1S N 0.7561(12) 0.3345(4) 0.0644(9) 0.027(3) Uiso 1 1 d .
H1S4 H 0.7389 0.3194 0.0235 0.032 Uiso 1 1 calc R
H1S5 H 0.8180 0.3454 0.0646 0.032 Uiso 1 1 calc R
N2S N 0.5712(16) 0.2709(5) 0.7326(12) 0.045(5) Uiso 1 1 d .
H2S4 H 0.5197 0.2692 0.6835 0.054 Uiso 1 1 calc R
H2S5 H 0.5750 0.2506 0.7570 0.054 Uiso 1 1 calc R
N3S N 0.374(2) 0.0436(6) 0.1030(14) 0.065(6) Uiso 1 1 d .
H3S4 H 0.3973 0.0653 0.1063 0.078 Uiso 1 1 calc R
H3S5 H 0.3008 0.0435 0.0759 0.078 Uiso 1 1 calc R
N4S N 0.1098(19) 0.1849(6) 0.8664(13) 0.060(6) Uiso 1 1 d .
H4S4 H 0.0715 0.1664 0.8722 0.072 Uiso 1 1 calc R
H4S5 H 0.1795 0.1786 0.8717 0.072 Uiso 1 1 calc R
N5S N 0.299(4) 0.1856(13) 0.402(3) 0.167(19) Uiso 1 1 d .
H5S4 H 0.2747 0.1982 0.3570 0.200 Uiso 1 1 calc R
H5S5 H 0.2461 0.1701 0.3987 0.200 Uiso 1 1 calc R
O1 O 1.0143(9) -0.0075(3) 0.4130(7) 0.020(2) Uiso 1 1 d .
O2 O 1.0456(8) 0.0605(3) 0.4432(6) 0.014(2) Uiso 1 1 d .
O3 O 1.1249(9) 0.1198(3) 0.5227(7) 0.019(2) Uiso 1 1 d .
O4 O 1.2019(8) 0.0919(3) 0.4093(6) 0.013(2) Uiso 1 1 d .
O5 O 1.3352(9) 0.0601(3) 0.3366(7) 0.021(2) Uiso 1 1 d .
O6 O 1.1473(9) 0.0319(3) 0.3516(6) 0.018(2) Uiso 1 1 d .
O7 O 0.8570(8) 0.0408(2) 0.3392(6) 0.0115(19) Uiso 1 1 d .
O8 O 0.9203(8) 0.1145(2) 0.4052(6) 0.013(2) Uiso 1 1 d .
O9 O 1.0716(8) 0.1462(2) 0.3698(6) 0.013(2) Uiso 1 1 d .
O10 O 1.1931(8) 0.1119(3) 0.2631(6) 0.013(2) Uiso 1 1 d .
O11 O 1.1412(8) 0.0517(2) 0.2099(6) 0.0125(19) Uiso 1 1 d .
O12 O 0.9551(8) 0.0137(2) 0.2531(6) 0.013(2) Uiso 1 1 d .
O13 O 1.0190(8) 0.0817(2) 0.3018(6) 0.0115(19) Uiso 1 1 d .
O14 O 0.6408(9) 0.0273(3) 0.2978(6) 0.018(2) Uiso 1 1 d .
O15 O 0.7227(8) 0.0900(3) 0.3453(6) 0.013(2) Uiso 1 1 d .
O16 O 0.7505(8) 0.1553(3) 0.4078(6) 0.013(2) Uiso 1 1 d .
O17 O 0.8710(8) 0.1646(2) 0.3066(6) 0.0091(18) Uiso 1 1 d .
O18 O 1.0391(10) 0.2130(3) 0.3479(7) 0.025(3) Uiso 1 1 d .
O19 O 1.1247(8) 0.1736(2) 0.2547(6) 0.0122(19) Uiso 1 1 d .
O20 O 1.2508(9) 0.1530(3) 0.1617(7) 0.021(2) Uiso 1 1 d .
O21 O 1.0888(8) 0.1036(2) 0.1140(6) 0.0115(19) Uiso 1 1 d .
O22 O 1.1422(9) 0.0432(3) 0.0547(6) 0.017(2) Uiso 1 1 d .
O23 O 0.9827(8) 0.0167(3) 0.1104(6) 0.015(2) Uiso 1 1 d .
O24 O 0.8236(9) -0.0246(3) 0.1308(7) 0.021(2) Uiso 1 1 d .
O25 O 0.7536(8) 0.0332(3) 0.1878(6) 0.014(2) Uiso 1 1 d .
O26 O 0.8250(8) 0.0985(2) 0.2437(6) 0.0101(18) Uiso 1 1 d .
O27 O 0.9686(8) 0.1304(2) 0.2067(6) 0.0089(18) Uiso 1 1 d .
O28 O 0.9214(8) 0.0712(2) 0.1585(6) 0.0092(18) Uiso 1 1 d .
O29 O 0.7794(9) 0.0320(3) 0.0440(6) 0.018(2) Uiso 1 1 d .
O30 O 0.6090(8) 0.0803(3) 0.1960(6) 0.014(2) Uiso 1 1 d .
O31 O 0.6619(8) 0.1414(3) 0.2495(6) 0.014(2) Uiso 1 1 d .
O32 O 1.0356(8) 0.1680(3) 0.0963(6) 0.015(2) Uiso 1 1 d .
O33 O 0.9261(8) 0.1995(3) 0.1935(6) 0.015(2) Uiso 1 1 d .
O34 O 0.9346(9) 0.0659(3) 0.0077(6) 0.016(2) Uiso 1 1 d .
O35 O 0.4569(8) 0.1044(2) 0.0653(6) 0.013(2) Uiso 1 1 d .
O36 O 0.5064(8) 0.1660(2) 0.1160(6) 0.0124(19) Uiso 1 1 d .
O37 O 0.7582(8) 0.2247(3) 0.0513(6) 0.015(2) Uiso 1 1 d .
O38 O 0.8648(8) 0.1922(3) -0.0467(6) 0.014(2) Uiso 1 1 d .
O39 O 0.7790(9) 0.0882(3) -0.1281(6) 0.017(2) Uiso 1 1 d .
O40 O 0.6279(8) 0.0563(3) -0.0848(6) 0.015(2) Uiso 1 1 d .
O41 O 0.2535(9) 0.0884(3) -0.0328(7) 0.021(2) Uiso 1 1 d .
O42 O 0.3242(8) 0.1537(2) 0.0039(6) 0.0119(19) Uiso 1 1 d .
O43 O 0.3625(8) 0.2177(3) 0.0742(6) 0.014(2) Uiso 1 1 d .
O44 O 0.5434(8) 0.2162(2) 0.0253(6) 0.0125(19) Uiso 1 1 d .
O45 O 0.6274(9) 0.2772(3) -0.0078(7) 0.020(2) Uiso 1 1 d .
O46 O 0.7094(8) 0.2379(2) -0.1036(6) 0.0125(19) Uiso 1 1 d .
O47 O 0.8355(10) 0.2166(3) -0.1925(7) 0.023(2) Uiso 1 1 d .
O48 O 0.7605(8) 0.1530(2) -0.1701(6) 0.0110(19) Uiso 1 1 d .
O49 O 0.7520(9) 0.1035(3) -0.2822(7) 0.020(2) Uiso 1 1 d .
O50 O 0.5850(8) 0.0781(3) -0.2297(6) 0.015(2) Uiso 1 1 d .
O51 O 0.4387(9) 0.0357(3) -0.1966(7) 0.021(2) Uiso 1 1 d .
O52 O 0.4381(8) 0.0835(2) -0.0816(6) 0.0127(19) Uiso 1 1 d .
O53 O 0.5940(7) 0.1221(2) -0.1220(6) 0.0087(18) Uiso 1 1 d .
O54 O 0.4982(7) 0.1499(2) -0.0355(5) 0.0077(17) Uiso 1 1 d .
O55 O 0.6433(8) 0.1799(2) -0.0710(6) 0.0094(18) Uiso 1 1 d .
O56 O 0.3931(8) 0.1015(2) -0.2294(6) 0.0126(19) Uiso 1 1 d .
O57 O 0.2948(8) 0.1301(2) -0.1422(6) 0.0099(18) Uiso 1 1 d .
O58 O 0.3527(8) 0.2049(2) -0.0810(6) 0.0113(19) Uiso 1 1 d .
O59 O 0.5029(8) 0.2350(2) -0.1205(6) 0.0119(19) Uiso 1 1 d .
O60 O 0.6207(8) 0.2008(2) -0.2297(6) 0.0098(18) Uiso 1 1 d .
O61 O 0.5732(8) 0.1401(3) -0.2799(6) 0.013(2) Uiso 1 1 d .
O62 O 0.4653(7) 0.1688(2) -0.1754(5) 0.0078(17) Uiso 1 1 d .
O63 O 0.1791(9) 0.1251(3) -0.3036(6) 0.016(2) Uiso 1 1 d .
O64 O 0.2649(8) 0.1846(2) -0.2291(6) 0.0092(18) Uiso 1 1 d .
O65 O 0.2889(9) 0.2532(3) -0.1993(7) 0.020(2) Uiso 1 1 d .
O66 O 0.4129(8) 0.2171(2) -0.2724(6) 0.0121(19) Uiso 1 1 d .
O67 O 0.4961(9) 0.1926(3) -0.3885(7) 0.022(2) Uiso 1 1 d .
O68 O 0.3636(8) 0.1553(3) -0.3228(6) 0.014(2) Uiso 1 1 d .
O69 O 0.6655(11) 0.1261(3) 0.1010(8) 0.034(3) Uiso 1 1 d .
O70 O 0.4463(9) 0.1213(3) 0.2108(7) 0.021(2) Uiso 1 1 d .
O71 O 0.7629(12) 0.1009(4) 0.0182(9) 0.037(3) Uiso 1 1 d .
O72 O 0.8076(9) 0.0227(3) -0.1018(7) 0.023(2) Uiso 1 1 d .
O73 O 0.8166(13) 0.1597(4) 0.0729(9) 0.043(4) Uiso 1 1 d .
O1W O 0.1420(12) 0.9367(4) 0.4844(9) 0.039(3) Uiso 1 1 d .
O2W O 0.0650(12) 0.8775(4) 0.4041(9) 0.041(3) Uiso 1 1 d .
O3W O 0.9986(15) 0.8652(5) 0.0639(11) 0.057(5) Uiso 1 1 d .
O4W O 0.8627(17) 0.0302(5) 0.7697(12) 0.070(5) Uiso 1 1 d .
O5W O 0.5132(11) 0.1030(4) 0.3616(8) 0.035(3) Uiso 1 1 d .
P1 P 0.9308(3) 0.09587(8) 0.22533(19) 0.0042(6) Uiso 1 1 d .
P2 P 0.5534(3) 0.15483(8) -0.09880(19) 0.0045(6) Uiso 1 1 d .
Sn1 Sn 0.90908(7) 0.20229(2) 0.07456(6) 0.01023(17) Uani 1 1 d .
W1 W 1.00516(5) 0.028703(15) 0.36021(3) 0.01368(11) Uani 1 1 d .
W2 W 1.07118(5) 0.107582(15) 0.42628(3) 0.01253(11) Uani 1 1 d .
W3 W 1.20145(4) 0.070783(15) 0.31183(3) 0.01289(11) Uani 1 1 d .
W4 W 0.71901(4) 0.055686(14) 0.27072(3) 0.01095(11) Uani 1 1 d .
W5 W 0.78677(4) 0.133240(14) 0.33845(3) 0.00901(10) Uani 1 1 d .
W6 W 0.99937(4) 0.179877(14) 0.28683(3) 0.01037(10) Uani 1 1 d .
W7 W 1.12940(4) 0.143266(14) 0.17358(3) 0.01111(11) Uani 1 1 d .
W8 W 1.05215(4) 0.057700(14) 0.10017(3) 0.01166(11) Uani 1 1 d .
W9 W 0.85802(5) 0.015911(14) 0.14589(4) 0.01435(11) Uani 1 1 d .
W10 W 0.35763(5) 0.113077(14) -0.03787(3) 0.01199(11) Uani 1 1 d .
W11 W 0.42202(4) 0.190744(14) 0.02640(3) 0.00912(10) Uani 1 1 d .
W12 W 0.63595(4) 0.236086(13) -0.02590(3) 0.00877(10) Uani 1 1 d .
W13 W 0.76211(4) 0.198949(14) -0.14035(3) 0.01074(11) Uani 1 1 d .
W14 W 0.68911(5) 0.113232(15) -0.21400(3) 0.01328(11) Uani 1 1 d .
W15 W 0.49826(5) 0.072536(14) -0.16119(3) 0.01285(11) Uani 1 1 d .
W16 W 0.30120(4) 0.139865(14) -0.24575(3) 0.01084(11) Uani 1 1 d .
W17 W 0.36916(4) 0.218720(14) -0.17976(3) 0.00989(10) Uani 1 1 d .
W18 W 0.49603(4) 0.180918(15) -0.29580(3) 0.01267(11) Uani 1 1 d .
W19 W 0.57425(4) 0.123644(15) 0.14818(3) 0.01248(11) Uani 1 1 d .
W20 W 0.77618(5) 0.066596(16) -0.03208(4) 0.01802(13) Uani 1 1 d .

loop_
_atom_site_aniso_label
_atom_site_aniso_U_11
_atom_site_aniso_U_22
_atom_site_aniso_U_33
_atom_site_aniso_U_23
_atom_site_aniso_U_13
_atom_site_aniso_U_12
C1 0.006(6) 0.018(7) 0.007(6) -0.003(5) 0.000(5) -0.004(5)
C2 0.013(7) 0.030(9) 0.021(8) 0.006(7) 0.001(6) -0.001(6)
C3 0.016(7) 0.024(8) 0.025(8) -0.006(7) 0.000(6) -0.014(6)
C4 0.024(8) 0.021(8) 0.027(9) -0.004(7) 0.009(7) -0.003(6)
C5 0.021(8) 0.020(8) 0.028(9) 0.007(7) 0.003(7) -0.004(6)
C6 0.013(7) 0.010(7) 0.027(8) 0.008(6) 0.005(6) 0.004(5)
K1 0.047(3) 0.060(3) 0.040(3) -0.006(2) 0.022(2) 0.008(2)
Sn1 0.0059(4) 0.0121(4) 0.0105(4) 0.0020(3) -0.0004(3) 0.0005(3)
W1 0.0130(3) 0.0146(3) 0.0115(3) 0.0067(2) 0.0013(2) 0.0076(2)
W2 0.0116(3) 0.0183(3) 0.0045(2) 0.0021(2) -0.0018(2) 0.0062(2)
W3 0.0066(2) 0.0191(3) 0.0108(3) 0.0041(2) -0.0002(2) 0.0077(2)
W4 0.0090(2) 0.0099(2) 0.0133(3) 0.0029(2) 0.0025(2) 0.00244(19)
W5 0.0077(2) 0.0134(2) 0.0062(2) -0.00085(19) 0.00263(19) 0.00176(19)
W6 0.0089(2) 0.0125(2) 0.0090(2) 0.00040(19) 0.0019(2) 0.00108(19)
W7 0.0054(2) 0.0160(3) 0.0121(3) 0.0030(2) 0.0030(2) 0.0041(2)
W8 0.0090(2) 0.0162(3) 0.0101(2) 0.0009(2) 0.0035(2) 0.0066(2)
W9 0.0177(3) 0.0119(3) 0.0136(3) -0.0012(2) 0.0053(2) 0.0010(2)
W10 0.0120(3) 0.0131(3) 0.0094(2) -0.0003(2) 0.0013(2) -0.0042(2)
W11 0.0079(2) 0.0111(2) 0.0087(2) 0.00129(19) 0.00306(19) 0.00294(19)
W12 0.0058(2) 0.0097(2) 0.0095(2) 0.00043(19) 0.00080(19) 0.00126(18)
W13 0.0064(2) 0.0163(3) 0.0094(2) 0.0016(2) 0.00238(19) 0.0018(2)
W14 0.0135(3) 0.0167(3) 0.0109(3) -0.0012(2) 0.0057(2) 0.0047(2)
W15 0.0114(3) 0.0105(3) 0.0136(3) -0.0003(2) -0.0001(2) 0.0020(2)
W16 0.0068(2) 0.0153(3) 0.0066(2) -0.00015(19) -0.00309(19) 0.0019(2)
W17 0.0058(2) 0.0127(2) 0.0088(2) 0.00370(19) -0.00092(19) 0.00427(19)
W18 0.0085(2) 0.0234(3) 0.0048(2) 0.0038(2) 0.00021(19) 0.0039(2)
W19 0.0088(2) 0.0206(3) 0.0084(2) 0.0031(2) 0.0033(2) 0.0045(2)
W20 0.0175(3) 0.0194(3) 0.0128(3) -0.0037(2) -0.0012(2) 0.0108(2)

loop_
_atom_type_symbol
_atom_type_description
_atom_type_scat_dispersion_real
_atom_type_scat_dispersion_imag
_atom_type_scat_source
C C 0.0033 0.0016 'International Tables Vol C Tables 4.2.6.8 and 6.1.1.4'
H H 0.0000 0.0000 'International Tables Vol C Tables 4.2.6.8 and 6.1.1.4'
N N 0.0061 0.0033 'International Tables Vol C Tables 4.2.6.8 and 6.1.1.4'
O O 0.0106 0.0060 'International Tables Vol C Tables 4.2.6.8 and 6.1.1.4'
P P 0.1023 0.0942 'International Tables Vol C Tables 4.2.6.8 and 6.1.1.4'
Rb Rb -0.9393 2.9676 'International Tables Vol C Tables 4.2.6.8 and 6.1.1.4'
Sn Sn -0.6537 1.4246 'International Tables Vol C Tables 4.2.6.8 and 6.1.1.4'
W W -0.8490 6.8722 'International Tables Vol C Tables 4.2.6.8 and 6.1.1.4'
K K 0.2009 0.2494 'International Tables Vol C Tables 4.2.6.8 and 6.1.1.4'

loop_
_geom_angle_atom_site_label_1
_geom_angle_atom_site_label_2
_geom_angle_atom_site_label_3
_geom_angle
_geom_angle_site_symmetry_1
_geom_angle_site_symmetry_3
C2 C1 C6 119.3(14) . .
C2 C1 Sn1 120.0(11) . .
C6 C1 Sn1 120.7(10) . .
C3 C2 C1 120.3(16) . .
C3 C2 H2 119.8 . .
C1 C2 H2 119.8 . .
C2 C3 C4 119.7(15) . .
C2 C3 H3 120.2 . .
C4 C3 H3 120.2 . .
C5 C4 C3 119.2(16) . .
C5 C4 H4 120.4 . .
C3 C4 H4 120.4 . .
C4 C5 C6 122.2(16) . .
C4 C5 H5 118.9 . .
C6 C5 H5 118.9 . .
C5 C6 C1 118.9(14) . .
C5 C6 H6 120.5 . .
C1 C6 H6 120.5 . .
N1S C1S H1S1 109.5 . .
N1S C1S H1S2 109.5 . .
H1S1 C1S H1S2 109.5 . .
N1S C1S H1S3 109.5 . .
H1S1 C1S H1S3 109.5 . .
H1S2 C1S H1S3 109.5 . .
N1S C2S H2S1 109.5 . .
N1S C2S H2S2 109.5 . .
H2S1 C2S H2S2 109.5 . .
N1S C2S H2S3 109.4 . .
H2S1 C2S H2S3 109.5 . .
H2S2 C2S H2S3 109.5 . .
N2S C3S H3S1 109.5 . .
N2S C3S H3S2 109.5 . .
H3S1 C3S H3S2 109.5 . .
N2S C3S H3S3 109.5 . .
H3S1 C3S H3S3 109.5 . .
H3S2 C3S H3S3 109.5 . .
N2S C4S H4S1 109.5 . .
N2S C4S H4S2 109.5 . .
H4S1 C4S H4S2 109.5 . .
N2S C4S H4S3 109.5 . .
H4S1 C4S H4S3 109.5 . .
H4S2 C4S H4S3 109.5 . .
N3S C5S H5S1 109.5 . .
N3S C5S H5S2 109.5 . .
H5S1 C5S H5S2 109.5 . .
N3S C5S H5S3 109.5 . .
H5S1 C5S H5S3 109.5 . .
H5S2 C5S H5S3 109.5 . .
N3S C6S H6S1 109.5 . .
N3S C6S H6S2 109.5 . .
H6S1 C6S H6S2 109.5 . .
N3S C6S H6S3 109.5 . .
H6S1 C6S H6S3 109.5 . .
H6S2 C6S H6S3 109.5 . .
N4S C7S H7S1 109.5 . .
N4S C7S H7S2 109.5 . .
H7S1 C7S H7S2 109.5 . .
N4S C7S H7S3 109.4 . .
H7S1 C7S H7S3 109.5 . .
H7S2 C7S H7S3 109.5 . .
N4S C8S H8S1 109.5 . .
N4S C8S H8S2 109.4 . .
H8S1 C8S H8S2 109.5 . .
N4S C8S H8S3 109.5 . .
H8S1 C8S H8S3 109.5 . .
H8S2 C8S H8S3 109.5 . .
N5S C9S H9S1 109.2 . .
N5S C9S H9S2 110.1 . .
H9S1 C9S H9S2 109.5 . .
N5S C9S H9S3 109.2 . .
H9S1 C9S H9S3 109.5 . .
H9S2 C9S H9S3 109.5 . .
N5S C10S H10A 109.1 . .
N5S C10S H10B 109.9 . .
H10A C10S H10B 109.5 . .
N5S C10S H10C 109.4 . .
H10A C10S H10C 109.5 . .
H10B C10S H10C 109.5 . .
O3W K1 O24 148.0(5) . 1_565
O3W K1 O34 72.3(5) . 3_765
O24 K1 O34 122.3(4) 1_565 3_765
O3W K1 O41 81.9(5) . 3_665
O24 K1 O41 66.9(4) 1_565 3_665
O34 K1 O41 106.6(4) 3_765 3_665
O3W K1 O4W 124.8(6) . 3_766
O24 K1 O4W 84.7(5) 1_565 3_766
O34 K1 O4W 94.2(5) 3_765 3_766
O41 K1 O4W 150.8(5) 3_665 3_766
O3W K1 O22 96.9(5) . 3_765
O24 K1 O22 75.4(3) 1_565 3_765
O34 K1 O22 55.0(3) 3_765 3_765
O41 K1 O22 62.2(3) 3_665 3_765
O4W K1 O22 118.9(5) 3_766 3_765
O3W K1 O39 66.0(4) . 3_765
O24 K1 O39 146.0(4) 1_565 3_765
O34 K1 O39 52.9(3) 3_765 3_765
O41 K1 O39 145.5(3) 3_665 3_765
O4W K1 O39 63.7(5) 3_766 3_765
O22 K1 O39 107.8(3) 3_765 3_765
O3W K1 W8 78.4(4) . 3_765
O24 K1 W8 101.6(3) 1_565 3_765
O34 K1 W8 29.4(2) 3_765 3_765
O41 K1 W8 79.3(3) 3_665 3_765
O4W K1 W8 114.9(4) 3_766 3_765
O22 K1 W8 27.2(2) 3_765 3_765
O39 K1 W8 82.0(2) 3_765 3_765
O3W K1 W9 167.7(4) . 1_565
O24 K1 W9 21.5(2) 1_565 1_565
O34 K1 W9 108.9(3) 3_765 1_565
O41 K1 W9 86.2(3) 3_665 1_565
O4W K1 W9 67.5(4) 3_766 1_565
O22 K1 W9 75.0(2) 3_765 1_565
O39 K1 W9 124.9(2) 3_765 1_565
W8 K1 W9 96.77(13) 3_765 1_565
O3W K1 W20 73.4(4) . 3_765
O24 K1 W20 133.2(3) 1_565 3_765
O34 K1 W20 26.2(2) 3_765 3_765
O41 K1 W20 131.6(3) 3_665 3_765
O4W K1 W20 73.3(4) 3_766 3_765
O22 K1 W20 79.9(2) 3_765 3_765
O39 K1 W20 28.30(19) 3_765 3_765
W8 K1 W20 55.52(7) 3_765 3_765
W9 K1 W20 113.28(14) 1_565 3_765
C1S N1S C2S 111.9(15) . .
C1S N1S H1S4 109.2 . .
C2S N1S H1S4 109.2 . .
C1S N1S H1S5 109.2 . .
C2S N1S H1S5 109.2 . .
H1S4 N1S H1S5 107.9 . .
C3S N2S C4S 116.4(18) . .
C3S N2S H2S4 108.2 . .
C4S N2S H2S4 108.2 . .
C3S N2S H2S5 108.2 . .
C4S N2S H2S5 108.2 . .
H2S4 N2S H2S5 107.3 . .
C5S N3S C6S 113(2) . .
C5S N3S H3S4 108.9 . .
C6S N3S H3S4 108.9 . .
C5S N3S H3S5 108.9 . .
C6S N3S H3S5 108.9 . .
H3S4 N3S H3S5 107.7 . .
C7S N4S C8S 106(2) . .
C7S N4S H4S4 110.5 . .
C8S N4S H4S4 110.5 . .
C7S N4S H4S5 110.5 . .
C8S N4S H4S5 110.5 . .
H4S4 N4S H4S5 108.7 . .
C9S N5S C10S 133(5) . .
C9S N5S H5S4 104.0 . .
C10S N5S H5S4 104.0 . .
C9S N5S H5S5 104.0 . .
C10S N5S H5S5 104.0 . .
H5S4 N5S H5S5 105.5 . .
W1 O2 W2 123.2(5) . .
W2 O4 W3 122.5(5) . .
W1 O6 W3 124.1(6) . .
W1 O7 W4 152.6(6) . .
W2 O8 W5 148.8(6) . .
W2 O9 W6 152.3(6) . .
W3 O10 W7 152.4(6) . .
W3 O11 W8 147.8(6) . .
W1 O12 W9 152.1(6) . .
P1 O13 W2 124.4(5) . .
P1 O13 W3 124.4(5) . .
W2 O13 W3 91.9(3) . .
P1 O13 W1 124.0(5) . .
W2 O13 W1 91.3(3) . .
W3 O13 W1 91.0(3) . .
W4 O15 W5 121.1(5) . .
W5 O17 W6 154.4(6) . .
W7 O19 W6 123.4(5) . .
W7 O21 W8 154.5(6) . .
W8 O22 K1 98.9(4) . 3_765
W8 O23 W9 121.3(5) . .
W9 O24 K1 121.7(6) . 1_545
W9 O25 W4 149.8(6) . .
P1 O26 W4 128.8(5) . .
P1 O26 W5 127.5(5) . .
W4 O26 W5 90.7(3) . .
P1 O27 W6 128.2(5) . .
P1 O27 W7 127.4(5) . .
W6 O27 W7 88.7(3) . .
P1 O28 W8 127.9(5) . .
P1 O28 W9 128.8(5) . .
W8 O28 W9 91.3(3) . .
W9 O29 W20 143.5(6) . .
W4 O30 W19 143.1(6) . .
W5 O31 W19 143.6(6) . .
W7 O32 Sn1 143.2(6) . .
W6 O33 Sn1 145.0(6) . .
W8 O34 W20 141.9(6) . .
W8 O34 K1 103.3(4) . 3_765
W20 O34 K1 114.3(5) . 3_765
W10 O35 W19 142.6(6) . .
W11 O36 W19 143.1(6) . .
W12 O37 Sn1 144.2(6) . .
W13 O38 Sn1 144.0(6) . .
W14 O39 W20 140.7(6) . .
W14 O39 K1 121.7(5) . 3_765
W20 O39 K1 97.6(4) . 3_765
W20 O40 W15 143.4(6) . .
W10 O41 K1 144.0(6) . 3_665
W10 O42 W11 121.8(5) . .
W11 O44 W12 153.3(6) . .
W13 O46 W12 122.2(5) . .
W14 O48 W13 152.7(6) . .
W14 O50 W15 121.8(5) . .
W15 O52 W10 150.6(6) . .
P2 O53 W15 128.2(5) . .
P2 O53 W14 128.3(5) . .
W15 O53 W14 90.8(3) . .
P2 O54 W10 128.0(5) . .
P2 O54 W11 128.4(5) . .
W10 O54 W11 90.2(3) . .
P2 O55 W13 127.5(5) . .
P2 O55 W12 128.9(5) . .
W13 O55 W12 88.6(3) . .
W15 O56 W16 151.0(6) . .
W10 O57 W16 151.4(5) . .
W11 O58 W17 147.4(6) . .
W17 O59 W12 153.9(6) . .
W18 O60 W13 151.6(5) . .
W18 O61 W14 148.5(6) . .
P2 O62 W17 124.3(5) . .
P2 O62 W18 124.9(5) . .
W17 O62 W18 92.2(3) . .
P2 O62 W16 123.9(5) . .
W17 O62 W16 91.2(3) . .
W18 O62 W16 90.5(3) . .
W16 O64 W17 124.5(5) . .
W17 O66 W18 123.6(5) . .
W16 O68 W18 123.1(5) . .
O26 P1 O28 111.3(5) . .
O26 P1 O27 111.0(5) . .
O28 P1 O27 111.6(5) . .
O26 P1 O13 107.3(5) . .
O28 P1 O13 107.0(5) . .
O27 P1 O13 108.5(5) . .
O55 P2 O53 111.5(5) . .
O55 P2 O54 110.1(5) . .
O53 P2 O54 112.0(5) . .
O55 P2 O62 108.7(5) . .
O53 P2 O62 106.9(5) . .
O54 P2 O62 107.4(5) . .
O33 Sn1 O37 90.6(4) . .
O33 Sn1 O32 87.5(4) . .
O37 Sn1 O32 164.4(4) . .
O33 Sn1 O73 80.8(5) . .
O37 Sn1 O73 81.3(5) . .
O32 Sn1 O73 83.1(5) . .
O33 Sn1 O38 162.8(4) . .
O37 Sn1 O38 87.1(4) . .
O32 Sn1 O38 90.2(4) . .
O73 Sn1 O38 82.0(5) . .
O33 Sn1 C1 101.5(5) . .
O37 Sn1 C1 96.4(5) . .
O32 Sn1 C1 99.2(5) . .
O73 Sn1 C1 176.7(6) . .
O38 Sn1 C1 95.7(5) . .
O1 W1 O2 101.0(5) . .
O1 W1 O12 102.8(5) . .
O2 W1 O12 156.1(4) . .
O1 W1 O7 102.2(5) . .
O2 W1 O7 89.5(4) . .
O12 W1 O7 83.4(4) . .
O1 W1 O6 101.7(5) . .
O2 W1 O6 89.1(5) . .
O12 W1 O6 88.2(4) . .
O7 W1 O6 155.8(4) . .
O1 W1 O13 171.0(5) . .
O2 W1 O13 72.6(4) . .
O12 W1 O13 84.0(4) . .
O7 W1 O13 84.3(4) . .
O6 W1 O13 72.2(4) . .
O3 W2 O9 103.5(5) . .
O3 W2 O8 102.7(5) . .
O9 W2 O8 87.3(4) . .
O3 W2 O4 98.9(5) . .
O9 W2 O4 91.8(4) . .
O8 W2 O4 157.9(4) . .
O3 W2 O2 99.1(5) . .
O9 W2 O2 157.4(4) . .
O8 W2 O2 87.5(4) . .
O4 W2 O2 84.9(4) . .
O3 W2 O13 168.8(4) . .
O9 W2 O13 84.8(4) . .
O8 W2 O13 84.9(4) . .
O4 W2 O13 73.0(4) . .
O2 W2 O13 72.9(4) . .
O5 W3 O10 104.2(5) . .
O5 W3 O11 102.7(5) . .
O10 W3 O11 88.1(4) . .
O5 W3 O4 99.8(5) . .
O10 W3 O4 90.8(4) . .
O11 W3 O4 157.1(4) . .
O5 W3 O6 99.5(5) . .
O10 W3 O6 156.3(4) . .
O11 W3 O6 86.5(4) . .
O4 W3 O6 85.4(4) . .
O5 W3 O13 169.1(5) . .
O10 W3 O13 83.9(4) . .
O11 W3 O13 84.6(4) . .
O4 W3 O13 72.5(4) . .
O6 W3 O13 72.6(4) . .
O14 W4 O30 99.3(5) . .
O14 W4 O15 99.8(5) . .
O30 W4 O15 87.5(4) . .
O14 W4 O25 102.5(5) . .
O30 W4 O25 90.9(4) . .
O15 W4 O25 157.6(4) . .
O14 W4 O7 97.8(5) . .
O30 W4 O7 162.8(4) . .
O15 W4 O7 88.5(4) . .
O25 W4 O7 86.5(4) . .
O14 W4 O26 174.1(4) . .
O30 W4 O26 80.5(4) . .
O15 W4 O26 74.3(4) . .
O25 W4 O26 83.4(4) . .
O7 W4 O26 82.3(4) . .
O16 W5 O17 101.4(4) . .
O16 W5 O31 98.8(5) . .
O17 W5 O31 93.4(4) . .
O16 W5 O8 99.3(5) . .
O17 W5 O8 87.0(4) . .
O31 W5 O8 161.4(4) . .
O16 W5 O15 101.1(4) . .
O17 W5 O15 157.3(4) . .
O31 W5 O15 86.3(4) . .
O8 W5 O15 86.2(4) . .
O16 W5 O26 174.3(4) . .
O17 W5 O26 84.3(4) . .
O31 W5 O26 80.0(4) . .
O8 W5 O26 81.6(4) . .
O15 W5 O26 73.2(4) . .
O18 W6 O33 102.2(5) . .
O18 W6 O19 100.5(5) . .
O33 W6 O19 91.7(4) . .
O18 W6 O17 103.8(5) . .
O33 W6 O17 94.3(4) . .
O19 W6 O17 153.0(4) . .
O18 W6 O9 94.7(5) . .
O33 W6 O9 163.0(4) . .
O19 W6 O9 83.6(4) . .
O17 W6 O9 83.0(4) . .
O18 W6 O27 172.1(5) . .
O33 W6 O27 82.9(4) . .
O19 W6 O27 73.0(4) . .
O17 W6 O27 81.7(4) . .
O9 W6 O27 80.2(4) . .
O20 W7 O32 101.8(5) . .
O20 W7 O21 103.0(5) . .
O32 W7 O21 92.2(4) . .
O20 W7 O19 101.9(5) . .
O32 W7 O19 92.7(4) . .
O21 W7 O19 153.1(4) . .
O20 W7 O10 94.6(5) . .
O32 W7 O10 163.6(4) . .
O21 W7 O10 83.4(4) . .
O19 W7 O10 84.5(4) . .
O20 W7 O27 173.3(5) . .
O32 W7 O27 83.0(4) . .
O21 W7 O27 81.3(4) . .
O19 W7 O27 73.0(4) . .
O10 W7 O27 80.8(4) . .
O22 W8 O34 97.6(5) . .
O22 W8 O21 102.0(5) . .
O34 W8 O21 92.5(4) . .
O22 W8 O23 99.7(5) . .
O34 W8 O23 87.5(5) . .
O21 W8 O23 158.2(4) . .
O22 W8 O11 98.9(5) . .
O34 W8 O11 163.2(4) . .
O21 W8 O11 86.9(4) . .
O23 W8 O11 86.9(4) . .
O22 W8 O28 173.4(4) . .
O34 W8 O28 81.0(4) . .
O21 W8 O28 84.6(4) . .
O23 W8 O28 73.8(4) . .
O11 W8 O28 82.2(4) . .
O22 W8 K1 53.9(4) . 3_765
O34 W8 K1 47.3(3) . 3_765
O21 W8 K1 85.3(3) . 3_765
O23 W8 K1 110.2(3) . 3_765
O11 W8 K1 149.1(3) . 3_765
O28 W8 K1 126.6(2) . 3_765
O24 W9 O25 103.3(5) . .
O24 W9 O29 98.2(5) . .
O25 W9 O29 91.0(5) . .
O24 W9 O23 100.0(5) . .
O25 W9 O23 156.7(4) . .
O29 W9 O23 86.1(5) . .
O24 W9 O12 99.8(5) . .
O25 W9 O12 87.2(4) . .
O29 W9 O12 161.8(4) . .
O23 W9 O12 88.4(4) . .
O24 W9 O28 172.9(4) . .
O25 W9 O28 83.7(4) . .
O29 W9 O28 80.4(4) . .
O23 W9 O28 73.1(4) . .
O12 W9 O28 81.4(4) . .
O24 W9 K1 36.8(4) . 1_545
O25 W9 K1 137.7(3) . 1_545
O29 W9 K1 105.4(3) . 1_545
O23 W9 K1 64.9(3) . 1_545
O12 W9 K1 87.8(3) . 1_545
O28 W9 K1 136.8(2) . 1_545
O41 W10 O57 99.3(5) . .
O41 W10 O42 101.0(5) . .
O57 W10 O42 89.6(4) . .
O41 W10 O35 98.4(5) . .
O57 W10 O35 162.2(4) . .
O42 W10 O35 87.1(4) . .
O41 W10 O52 102.2(5) . .
O57 W10 O52 86.8(4) . .
O42 W10 O52 156.8(4) . .
O35 W10 O52 89.4(4) . .
O41 W10 O54 174.7(4) . .
O57 W10 O54 83.0(4) . .
O42 W10 O54 74.2(4) . .
O35 W10 O54 79.3(4) . .
O52 W10 O54 82.6(4) . .
O43 W11 O44 100.3(5) . .
O43 W11 O36 98.3(5) . .
O44 W11 O36 91.8(4) . .
O43 W11 O42 102.6(4) . .
O44 W11 O42 157.1(4) . .
O36 W11 O42 86.3(4) . .
O43 W11 O58 99.6(4) . .
O44 W11 O58 87.5(4) . .
O36 W11 O58 161.9(4) . .
O42 W11 O58 87.3(4) . .
O43 W11 O54 175.4(4) . .
O44 W11 O54 83.7(4) . .
O36 W11 O54 79.3(4) . .
O42 W11 O54 73.5(4) . .
O58 W11 O54 82.7(4) . .
O45 W12 O37 101.4(5) . .
O45 W12 O44 103.2(5) . .
O37 W12 O44 93.9(4) . .
O45 W12 O46 100.3(5) . .
O37 W12 O46 92.1(4) . .
O44 W12 O46 154.1(4) . .
O45 W12 O59 95.2(5) . .
O37 W12 O59 163.3(4) . .
O44 W12 O59 83.3(4) . .
O46 W12 O59 83.7(4) . .
O45 W12 O55 171.8(4) . .
O37 W12 O55 84.1(4) . .
O44 W12 O55 82.3(4) . .
O46 W12 O55 73.3(4) . .
O59 W12 O55 79.3(4) . .
O47 W13 O38 101.0(5) . .
O47 W13 O46 100.0(5) . .
O38 W13 O46 92.7(4) . .
O47 W13 O48 102.1(5) . .
O38 W13 O48 92.9(4) . .
O46 W13 O48 155.7(4) . .
O47 W13 O60 94.9(5) . .
O38 W13 O60 164.1(4) . .
O46 W13 O60 84.4(4) . .
O48 W13 O60 83.8(4) . .
O47 W13 O55 172.7(5) . .
O38 W13 O55 83.3(4) . .
O46 W13 O55 73.8(4) . .
O48 W13 O55 83.3(4) . .
O60 W13 O55 80.8(3) . .
O49 W14 O48 101.6(5) . .
O49 W14 O39 98.1(5) . .
O48 W14 O39 91.2(4) . .
O49 W14 O50 102.0(5) . .
O48 W14 O50 156.3(4) . .
O39 W14 O50 87.2(4) . .
O49 W14 O61 99.0(5) . .
O48 W14 O61 87.9(4) . .
O39 W14 O61 162.8(4) . .
O50 W14 O61 86.8(4) . .
O49 W14 O53 175.0(4) . .
O48 W14 O53 83.4(4) . .
O39 W14 O53 81.1(4) . .
O50 W14 O53 73.1(4) . .
O61 W14 O53 81.7(4) . .
O51 W15 O52 103.5(5) . .
O51 W15 O56 98.5(5) . .
O52 W15 O56 87.0(4) . .
O51 W15 O40 99.3(5) . .
O52 W15 O40 91.7(4) . .
O56 W15 O40 162.0(4) . .
O51 W15 O50 99.1(5) . .
O52 W15 O50 157.4(4) . .
O56 W15 O50 88.5(4) . .
O40 W15 O50 85.8(4) . .
O51 W15 O53 172.9(4) . .
O52 W15 O53 83.5(4) . .
O56 W15 O53 82.8(4) . .
O40 W15 O53 79.2(4) . .
O50 W15 O53 73.9(4) . .
O63 W16 O64 101.1(5) . .
O63 W16 O68 102.1(5) . .
O64 W16 O68 89.5(4) . .
O63 W16 O56 103.2(5) . .
O64 W16 O56 155.4(4) . .
O68 W16 O56 88.9(4) . .
O63 W16 O57 101.0(5) . .
O64 W16 O57 87.3(4) . .
O68 W16 O57 156.9(4) . .
O56 W16 O57 84.7(4) . .
O63 W16 O62 171.0(4) . .
O64 W16 O62 71.7(4) . .
O68 W16 O62 72.8(4) . .
O56 W16 O62 84.4(4) . .
O57 W16 O62 84.4(4) . .
O65 W17 O59 103.6(5) . .
O65 W17 O66 100.7(5) . .
O59 W17 O66 91.0(4) . .
O65 W17 O58 100.4(5) . .
O59 W17 O58 86.7(4) . .
O66 W17 O58 158.8(4) . .
O65 W17 O64 100.9(5) . .
O59 W17 O64 155.5(4) . .
O66 W17 O64 86.8(4) . .
O58 W17 O64 86.6(4) . .
O65 W17 O62 170.3(4) . .
O59 W17 O62 83.6(4) . .
O66 W17 O62 72.3(4) . .
O58 W17 O62 86.4(4) . .
O64 W17 O62 72.5(4) . .
O67 W18 O60 102.8(5) . .
O67 W18 O61 102.4(5) . .
O60 W18 O61 87.9(4) . .
O67 W18 O68 100.6(5) . .
O60 W18 O68 156.6(4) . .
O61 W18 O68 88.0(4) . .
O67 W18 O66 100.2(5) . .
O60 W18 O66 88.6(4) . .
O61 W18 O66 157.4(4) . .
O68 W18 O66 86.4(4) . .
O67 W18 O62 170.1(4) . .
O60 W18 O62 83.2(4) . .
O61 W18 O62 85.6(4) . .
O68 W18 O62 73.5(4) . .
O66 W18 O62 71.8(4) . .
O69 W19 O35 99.1(6) . .
O69 W19 O36 97.5(6) . .
O35 W19 O36 87.2(4) . .
O69 W19 O30 100.0(6) . .
O35 W19 O30 89.5(4) . .
O36 W19 O30 162.5(4) . .
O69 W19 O31 98.4(6) . .
O35 W19 O31 162.5(4) . .
O36 W19 O31 91.6(4) . .
O30 W19 O31 86.4(4) . .
O69 W19 O70 178.5(6) . .
O35 W19 O70 80.4(4) . .
O36 W19 O70 81.0(4) . .
O30 W19 O70 81.5(4) . .
O31 W19 O70 82.2(4) . .
O71 W20 O40 100.3(6) . .
O71 W20 O39 97.9(6) . .
O40 W20 O39 88.1(4) . .
O71 W20 O29 101.5(6) . .
O40 W20 O29 88.8(5) . .
O39 W20 O29 160.6(5) . .
O71 W20 O34 95.6(6) . .
O40 W20 O34 164.2(4) . .
O39 W20 O34 90.5(4) . .
O29 W20 O34 87.3(4) . .
O71 W20 O72 174.6(6) . .
O40 W20 O72 84.0(4) . .
O39 W20 O72 78.8(4) . .
O29 W20 O72 81.9(4) . .
O34 W20 O72 80.3(4) . .
O71 W20 K1 112.6(5) . 3_765
O40 W20 K1 131.7(3) . 3_765
O39 W20 K1 54.1(3) . 3_765
O29 W20 K1 116.5(3) . 3_765
O34 W20 K1 39.5(3) . 3_765
O72 W20 K1 62.0(3) . 3_765

loop_
_geom_bond_atom_site_label_1
_geom_bond_atom_site_label_2
_geom_bond_distance
_geom_bond_site_symmetry_2
C1 C2 1.39(2) .
C1 C6 1.40(2) .
C1 Sn1 2.107(14) .
C2 C3 1.38(2) .
C2 H2 0.9500 .
C3 C4 1.39(2) .
C3 H3 0.9500 .
C4 C5 1.35(2) .
C4 H4 0.9500 .
C5 C6 1.37(2) .
C5 H5 0.9500 .
C6 H6 0.9500 .
C1S N1S 1.46(2) .
C1S H1S1 0.9800 .
C1S H1S2 0.9800 .
C1S H1S3 0.9800 .
C2S N1S 1.51(3) .
C2S H2S1 0.9800 .
C2S H2S2 0.9800 .
C2S H2S3 0.9800 .
C3S N2S 1.43(3) .
C3S H3S1 0.9800 .
C3S H3S2 0.9800 .
C3S H3S3 0.9800 .
C4S N2S 1.48(3) .
C4S H4S1 0.9800 .
C4S H4S2 0.9800 .
C4S H4S3 0.9800 .
C5S N3S 1.37(3) .
C5S H5S1 0.9800 .
C5S H5S2 0.9800 .
C5S H5S3 0.9800 .
C6S N3S 1.65(3) .
C6S H6S1 0.9800 .
C6S H6S2 0.9800 .
C6S H6S3 0.9800 .
C7S N4S 1.45(3) .
C7S H7S1 0.9800 .
C7S H7S2 0.9800 .
C7S H7S3 0.9800 .
C8S N4S 1.56(4) .
C8S H8S1 0.9800 .
C8S H8S2 0.9800 .
C8S H8S3 0.9800 .
C9S N5S 1.39(5) .
C9S H9S1 0.9800 .
C9S H9S2 0.9800 .
C9S H9S3 0.9800 .
C10S N5S 1.45(5) .
C10S H10A 0.9800 .
C10S H10B 0.9800 .
C10S H10C 0.9800 .
K1 O3W 2.757(19) .
K1 O24 2.758(13) 1_565
K1 O34 2.822(12) 3_765
K1 O41 2.842(13) 3_665
K1 O4W 3.04(2) 3_766
K1 O22 3.057(12) 3_765
K1 O39 3.305(12) 3_765
K1 W8 3.738(5) 3_765
K1 W9 3.918(5) 1_565
K1 W20 4.043(5) 3_765
N1S H1S4 0.9200 .
N1S H1S5 0.9200 .
N2S H2S4 0.9200 .
N2S H2S5 0.9200 .
N3S H3S4 0.9200 .
N3S H3S5 0.9200 .
N4S H4S4 0.9200 .
N4S H4S5 0.9200 .
N5S H5S4 0.9200 .
N5S H5S5 0.9200 .
O1 W1 1.719(11) .
O2 W1 1.900(10) .
O2 W2 1.964(10) .
O3 W2 1.710(11) .
O4 W2 1.933(10) .
O4 W3 1.935(10) .
O5 W3 1.712(11) .
O6 W1 1.915(11) .
O6 W3 1.942(11) .
O7 W1 1.911(10) .
O7 W4 1.919(10) .
O8 W2 1.904(10) .
O8 W5 1.920(10) .
O9 W2 1.855(10) .
O9 W6 2.005(10) .
O10 W3 1.856(10) .
O10 W7 1.997(10) .
O11 W3 1.897(10) .
O11 W8 1.944(10) .
O12 W1 1.908(10) .
O12 W9 1.929(10) .
O13 P1 1.583(10) .
O13 W2 2.349(10) .
O13 W3 2.371(10) .
O13 W1 2.405(10) .
O14 W4 1.702(11) .
O15 W4 1.909(10) .
O15 W5 1.951(10) .
O16 W5 1.709(10) .
O17 W5 1.878(9) .
O17 W6 1.922(9) .
O18 W6 1.694(12) .
O19 W7 1.911(10) .
O19 W6 1.916(10) .
O20 W7 1.710(11) .
O21 W7 1.898(10) .
O21 W8 1.903(10) .
O22 W8 1.731(11) .
O22 K1 3.057(12) 3_765
O23 W8 1.920(10) .
O23 W9 1.928(10) .
O24 W9 1.689(12) .
O24 K1 2.758(13) 1_545
O25 W9 1.887(10) .
O25 W4 1.909(10) .
O26 P1 1.523(10) .
O26 W4 2.355(10) .
O26 W5 2.369(10) .
O27 P1 1.548(10) .
O27 W6 2.408(9) .
O27 W7 2.413(9) .
O28 P1 1.527(10) .
O28 W8 2.333(9) .
O28 W9 2.359(9) .
O29 W9 1.893(11) .
O29 W20 1.935(11) .
O30 W4 1.894(10) .
O30 W19 1.933(10) .
O31 W5 1.903(10) .
O31 W19 1.939(10) .
O32 W7 1.820(11) .
O32 Sn1 2.090(10) .
O33 W6 1.814(10) .
O33 Sn1 2.066(10) .
O34 W8 1.886(11) .
O34 W20 1.958(11) .
O34 K1 2.822(12) 3_765
O35 W10 1.913(10) .
O35 W19 1.917(10) .
O36 W11 1.905(10) .
O36 W19 1.923(10) .
O37 W12 1.800(11) .
O37 Sn1 2.083(10) .
O38 W13 1.796(10) .
O38 Sn1 2.092(10) .
O39 W14 1.894(11) .
O39 W20 1.933(11) .
O39 K1 3.305(12) 3_765
O40 W20 1.906(10) .
O40 W15 1.914(10) .
O41 W10 1.709(11) .
O41 K1 2.842(13) 3_665
O42 W10 1.906(10) .
O42 W11 1.920(10) .
O43 W11 1.714(10) .
O44 W11 1.893(10) .
O44 W12 1.910(10) .
O45 W12 1.699(11) .
O46 W13 1.913(10) .
O46 W12 1.925(10) .
O47 W13 1.693(12) .
O48 W14 1.891(10) .
O48 W13 1.922(10) .
O49 W14 1.718(11) .
O50 W14 1.917(10) .
O50 W15 1.930(10) .
O51 W15 1.699(12) .
O52 W15 1.884(10) .
O52 W10 1.913(10) .
O53 P2 1.527(10) .
O53 W15 2.338(9) .
O53 W14 2.384(9) .
O54 P2 1.536(9) .
O54 W10 2.350(9) .
O54 W11 2.370(9) .
O55 P2 1.506(10) .
O55 W13 2.401(9) .
O55 W12 2.413(9) .
O56 W15 1.911(10) .
O56 W16 1.918(10) .
O57 W10 1.905(10) .
O57 W16 1.918(9) .
O58 W11 1.925(10) .
O58 W17 1.926(10) .
O59 W17 1.846(10) .
O59 W12 1.995(10) .
O60 W18 1.856(10) .
O60 W13 2.016(10) .
O61 W18 1.901(10) .
O61 W14 1.922(10) .
O62 P2 1.580(10) .
O62 W17 2.357(9) .
O62 W18 2.362(9) .
O62 W16 2.406(9) .
O63 W16 1.703(11) .
O64 W16 1.910(9) .
O64 W17 1.934(9) .
O65 W17 1.705(11) .
O66 W17 1.917(10) .
O66 W18 1.942(10) .
O67 W18 1.721(12) .
O68 W16 1.914(10) .
O68 W18 1.936(10) .
O69 W19 1.668(14) .
O70 W19 2.291(11) .
O71 W20 1.688(14) .
O72 W20 2.273(12) .
O73 Sn1 2.091(16) .
O4W K1 3.04(2) 3_766
W8 K1 3.738(5) 3_765
W9 K1 3.919(5) 1_545
W20 K1 4.043(5) 3_765

loop_
_geom_hbond_atom_site_label_D
_geom_hbond_atom_site_label_H
_geom_hbond_atom_site_label_A
_geom_hbond_distance_DH
_geom_hbond_distance_HA
_geom_hbond_distance_DA
_geom_hbond_angle_DHA
_geom_hbond_site_symmetry_A
N1S H1S4 O45 0.92 2.19 2.897(19) 133.3 .
N3S H3S4 O35 0.92 2.00 2.84(3) 152.3 .
N3S H3S5 O41 0.92 2.58 3.03(3) 110.5 .
N1S H1S4 O16 0.92 2.35 2.806(18) 110.1 4_565
N1S H1S5 O2W 0.92 1.94 2.81(2) 158.4 2_645
N2S H2S4 O43 0.92 2.39 3.27(2) 159.0 4_566
N5S H5S4 O65 0.92 2.24 3.04(5) 145.1 4_566
N2S H2S5 O60 0.92 2.08 2.92(2) 151.5 1_556
N2S H2S5 O66 0.92 2.42 2.97(2) 118.8 1_556
N2S H2S5 O46 0.92 2.59 3.19(2) 123.0 1_556
N3S H3S5 O22 0.92 1.98 2.87(3) 160.5 1_455
N5S H5S4 O19 0.92 2.42 2.92(5) 114.2 1_455
N5S H5S5 O9 0.92 2.37 3.25(5) 160.3 1_455
N4S H4S4 O3W 0.92 2.11 2.96(3) 153.6 3_666
N4S H4S5 O58 0.92 2.39 3.11(3) 134.9 1_556
N4S H4S5 O64 0.92 2.42 3.04(3) 125.1 1_556
N4S H4S5 O57 0.92 2.53 3.31(3) 143.6 1_556

loop_
_geom_torsion_atom_site_label_1
_geom_torsion_atom_site_label_2
_geom_torsion_atom_site_label_3
_geom_torsion_atom_site_label_4
_geom_torsion
_geom_torsion_site_symmetry_1
_geom_torsion_site_symmetry_4
C6 C1 C2 C3 1(2) . .
Sn1 C1 C2 C3 178.6(13) . .
C1 C2 C3 C4 2(3) . .
C2 C3 C4 C5 -6(3) . .
C3 C4 C5 C6 7(3) . .
C4 C5 C6 C1 -4(3) . .
C2 C1 C6 C5 0(2) . .
Sn1 C1 C6 C5 -177.8(13) . .
W4 O26 P1 O28 51.9(8) . .
W5 O26 P1 O28 -178.5(6) . .
W4 O26 P1 O27 176.8(6) . .
W5 O26 P1 O27 -53.5(8) . .
W4 O26 P1 O13 -64.9(8) . .
W5 O26 P1 O13 64.8(8) . .
W8 O28 P1 O26 177.4(6) . .
W9 O28 P1 O26 -51.2(8) . .
W8 O28 P1 O27 52.9(8) . .
W9 O28 P1 O27 -175.7(6) . .
W8 O28 P1 O13 -65.6(7) . .
W9 O28 P1 O13 65.8(8) . .
W6 O27 P1 O26 55.3(8) . .
W7 O27 P1 O26 179.8(6) . .
W6 O27 P1 O28 -180.0(6) . .
W7 O27 P1 O28 -55.5(8) . .
W6 O27 P1 O13 -62.3(8) . .
W7 O27 P1 O13 62.2(7) . .
W2 O13 P1 O26 -59.9(7) . .
W3 O13 P1 O26 179.0(6) . .
W1 O13 P1 O26 59.8(7) . .
W2 O13 P1 O28 -179.4(6) . .
W3 O13 P1 O28 59.5(7) . .
W1 O13 P1 O28 -59.7(7) . .
W2 O13 P1 O27 60.1(7) . .
W3 O13 P1 O27 -61.0(7) . .
W1 O13 P1 O27 179.8(5) . .
W13 O55 P2 O53 54.8(8) . .
W12 O55 P2 O53 -179.9(6) . .
W13 O55 P2 O54 179.8(6) . .
W12 O55 P2 O54 -54.9(8) . .
W13 O55 P2 O62 -62.8(7) . .
W12 O55 P2 O62 62.4(8) . .
W15 O53 P2 O55 175.4(6) . .
W14 O53 P2 O55 -54.5(8) . .
W15 O53 P2 O54 51.5(8) . .
W14 O53 P2 O54 -178.5(6) . .
W15 O53 P2 O62 -66.0(7) . .
W14 O53 P2 O62 64.1(7) . .
W10 O54 P2 O55 -177.3(6) . .
W11 O54 P2 O55 54.1(8) . .
W10 O54 P2 O53 -52.6(8) . .
W11 O54 P2 O53 178.8(6) . .
W10 O54 P2 O62 64.6(7) . .
W11 O54 P2 O62 -64.1(7) . .
W17 O62 P2 O55 -60.1(7) . .
W18 O62 P2 O55 62.1(7) . .
W16 O62 P2 O55 -179.3(5) . .
W17 O62 P2 O53 179.5(5) . .
W18 O62 P2 O53 -58.4(7) . .
W16 O62 P2 O53 60.3(7) . .
W17 O62 P2 O54 59.0(7) . .
W18 O62 P2 O54 -178.9(5) . .
W16 O62 P2 O54 -60.2(7) . .
W6 O33 Sn1 O37 162.8(10) . .
W6 O33 Sn1 O32 -1.7(10) . .
W6 O33 Sn1 O73 81.7(11) . .
W6 O33 Sn1 O38 80.6(17) . .
W6 O33 Sn1 C1 -100.6(10) . .
W12 O37 Sn1 O33 -166.1(10) . .
W12 O37 Sn1 O32 -83.3(18) . .
W12 O37 Sn1 O73 -85.5(11) . .
W12 O37 Sn1 O38 -3.2(10) . .
W12 O37 Sn1 C1 92.2(10) . .
W7 O32 Sn1 O33 0.6(10) . .
W7 O32 Sn1 O37 -82.7(18) . .
W7 O32 Sn1 O73 -80.5(10) . .
W7 O32 Sn1 O38 -162.4(10) . .
W7 O32 Sn1 C1 101.8(10) . .
W13 O38 Sn1 O33 88.0(17) . .
W13 O38 Sn1 O37 5.4(10) . .
W13 O38 Sn1 O32 170.0(10) . .
W13 O38 Sn1 O73 86.9(10) . .
W13 O38 Sn1 C1 -90.7(10) . .
C2 C1 Sn1 O33 65.3(12) . .
C6 C1 Sn1 O33 -117.1(12) . .
C2 C1 Sn1 O37 157.2(12) . .
C6 C1 Sn1 O37 -25.1(12) . .
C2 C1 Sn1 O32 -24.0(13) . .
C6 C1 Sn1 O32 153.6(12) . .
C2 C1 Sn1 O73 -160(10) . .
C6 C1 Sn1 O73 18(11) . .
C2 C1 Sn1 O38 -115.1(12) . .
C6 C1 Sn1 O38 62.6(12) . .
W2 O2 W1 O1 171.8(6) . .
W2 O2 W1 O12 -13.5(15) . .
W2 O2 W1 O7 -85.9(6) . .
W2 O2 W1 O6 70.0(6) . .
W2 O2 W1 O13 -1.7(5) . .
W9 O12 W1 O1 130.2(12) . .
W9 O12 W1 O2 -44.5(19) . .
W9 O12 W1 O7 29.1(12) . .
W9 O12 W1 O6 -128.2(13) . .
W9 O12 W1 O13 -55.9(12) . .
W4 O7 W1 O1 -133.9(12) . .
W4 O7 W1 O2 125.0(12) . .
W4 O7 W1 O12 -32.1(12) . .
W4 O7 W1 O6 38.4(19) . .
W4 O7 W1 O13 52.4(12) . .
W3 O6 W1 O1 -170.5(7) . .
W3 O6 W1 O2 -69.5(7) . .
W3 O6 W1 O12 86.7(7) . .
W3 O6 W1 O7 17.1(15) . .
W3 O6 W1 O13 2.5(6) . .
P1 O13 W1 O1 -179(22) . .
W2 O13 W1 O1 -44(3) . .
W3 O13 W1 O1 47(3) . .
P1 O13 W1 O2 -133.0(7) . .
W2 O13 W1 O2 1.2(4) . .
W3 O13 W1 O2 93.1(4) . .
P1 O13 W1 O12 42.2(7) . .
W2 O13 W1 O12 176.4(4) . .
W3 O13 W1 O12 -91.7(4) . .
P1 O13 W1 O7 -41.8(7) . .
W2 O13 W1 O7 92.4(4) . .
W3 O13 W1 O7 -175.7(4) . .
P1 O13 W1 O6 132.2(7) . .
W2 O13 W1 O6 -93.6(4) . .
W3 O13 W1 O6 -1.7(4) . .
W6 O9 W2 O3 -129.2(12) . .
W6 O9 W2 O8 -26.7(12) . .
W6 O9 W2 O4 131.2(12) . .
W6 O9 W2 O2 50.1(19) . .
W6 O9 W2 O13 58.4(12) . .
W5 O8 W2 O3 129.2(11) . .
W5 O8 W2 O9 26.0(11) . .
W5 O8 W2 O4 -62.4(18) . .
W5 O8 W2 O2 -132.0(11) . .
W5 O8 W2 O13 -59.0(11) . .
W3 O4 W2 O3 175.5(6) . .
W3 O4 W2 O9 -80.5(6) . .
W3 O4 W2 O8 6.9(15) . .
W3 O4 W2 O2 77.1(6) . .
W3 O4 W2 O13 3.5(5) . .
W1 O2 W2 O3 -170.4(6) . .
W1 O2 W2 O9 10.3(15) . .
W1 O2 W2 O8 87.2(6) . .
W1 O2 W2 O4 -72.1(6) . .
W1 O2 W2 O13 1.7(5) . .
P1 O13 W2 O3 177(2) . .
W3 O13 W2 O3 -47(2) . .
W1 O13 W2 O3 44(2) . .
P1 O13 W2 O9 -43.9(7) . .
W3 O13 W2 O9 91.1(4) . .
W1 O13 W2 O9 -177.8(4) . .
P1 O13 W2 O8 43.9(7) . .
W3 O13 W2 O8 178.9(4) . .
W1 O13 W2 O8 -90.0(4) . .
P1 O13 W2 O4 -137.4(7) . .
W3 O13 W2 O4 -2.4(4) . .
W1 O13 W2 O4 88.7(4) . .
P1 O13 W2 O2 132.8(7) . .
W3 O13 W2 O2 -92.2(4) . .
W1 O13 W2 O2 -1.1(4) . .
W7 O10 W3 O5 127.8(12) . .
W7 O10 W3 O11 25.1(12) . .
W7 O10 W3 O4 -131.9(12) . .
W7 O10 W3 O6 -51.6(19) . .
W7 O10 W3 O13 -59.7(12) . .
W8 O11 W3 O5 -130.0(11) . .
W8 O11 W3 O10 -25.9(11) . .
W8 O11 W3 O4 61.6(17) . .
W8 O11 W3 O6 131.0(11) . .
W8 O11 W3 O13 58.2(10) . .
W2 O4 W3 O5 -175.5(6) . .
W2 O4 W3 O10 79.9(6) . .
W2 O4 W3 O11 -7.0(15) . .
W2 O4 W3 O6 -76.6(6) . .
W2 O4 W3 O13 -3.5(5) . .
W1 O6 W3 O5 169.7(7) . .
W1 O6 W3 O10 -11.0(16) . .
W1 O6 W3 O11 -88.0(7) . .
W1 O6 W3 O4 70.5(7) . .
W1 O6 W3 O13 -2.5(6) . .
P1 O13 W3 O5 -177(2) . .
W2 O13 W3 O5 48(2) . .
W1 O13 W3 O5 -43(2) . .
P1 O13 W3 O10 44.6(7) . .
W2 O13 W3 O10 -90.4(4) . .
W1 O13 W3 O10 178.3(4) . .
P1 O13 W3 O11 -44.0(7) . .
W2 O13 W3 O11 -179.0(4) . .
W1 O13 W3 O11 89.7(4) . .
P1 O13 W3 O4 137.4(7) . .
W2 O13 W3 O4 2.4(4) . .
W1 O13 W3 O4 -89.0(4) . .
P1 O13 W3 O6 -132.0(7) . .
W2 O13 W3 O6 93.0(4) . .
W1 O13 W3 O6 1.7(4) . .
W19 O30 W4 O14 152.4(9) . .
W19 O30 W4 O15 52.9(9) . .
W19 O30 W4 O25 -104.8(10) . .
W19 O30 W4 O7 -24(2) . .
W19 O30 W4 O26 -21.6(9) . .
W5 O15 W4 O14 -172.5(6) . .
W5 O15 W4 O30 -73.4(6) . .
W5 O15 W4 O25 12.9(15) . .
W5 O15 W4 O7 89.9(6) . .
W5 O15 W4 O26 7.4(5) . .
W9 O25 W4 O14 -121.1(12) . .
W9 O25 W4 O30 139.1(12) . .
W9 O25 W4 O15 53.5(19) . .
W9 O25 W4 O7 -23.9(12) . .
W9 O25 W4 O26 58.7(12) . .
W1 O7 W4 O14 133.6(12) . .
W1 O7 W4 O30 -50(2) . .
W1 O7 W4 O15 -126.7(12) . .
W1 O7 W4 O25 31.5(12) . .
W1 O7 W4 O26 -52.4(12) . .
P1 O26 W4 O14 138(4) . .
W5 O26 W4 O14 -4(4) . .
P1 O26 W4 O30 -132.8(8) . .
W5 O26 W4 O30 84.8(4) . .
P1 O26 W4 O15 137.1(8) . .
W5 O26 W4 O15 -5.2(4) . .
P1 O26 W4 O25 -40.8(7) . .
W5 O26 W4 O25 176.9(4) . .
P1 O26 W4 O7 46.5(7) . .
W5 O26 W4 O7 -95.8(4) . .
W6 O17 W5 O16 126.1(13) . .
W6 O17 W5 O31 -134.2(13) . .
W6 O17 W5 O8 27.2(13) . .
W6 O17 W5 O15 -46(2) . .
W6 O17 W5 O26 -54.6(13) . .
W19 O31 W5 O16 -153.9(9) . .
W19 O31 W5 O17 104.0(10) . .
W19 O31 W5 O8 13(2) . .
W19 O31 W5 O15 -53.2(10) . .
W19 O31 W5 O26 20.4(9) . .
W2 O8 W5 O16 -126.6(11) . .
W2 O8 W5 O17 -25.5(11) . .
W2 O8 W5 O31 66.4(19) . .
W2 O8 W5 O15 132.8(11) . .
W2 O8 W5 O26 59.2(11) . .
W4 O15 W5 O16 171.4(6) . .
W4 O15 W5 O17 -16.9(14) . .
W4 O15 W5 O31 73.2(6) . .
W4 O15 W5 O8 -89.8(6) . .
W4 O15 W5 O26 -7.4(5) . .
P1 O26 W5 O16 -149(4) . .
W4 O26 W5 O16 -6(4) . .
P1 O26 W5 O17 38.3(7) . .
W4 O26 W5 O17 -178.5(4) . .
P1 O26 W5 O31 132.9(7) . .
W4 O26 W5 O31 -84.0(4) . .
P1 O26 W5 O8 -49.5(7) . .
W4 O26 W5 O8 93.7(4) . .
P1 O26 W5 O15 -138.0(8) . .
W4 O26 W5 O15 5.1(4) . .
Sn1 O33 W6 O18 129.3(10) . .
Sn1 O33 W6 O19 28.2(10) . .
Sn1 O33 W6 O17 -125.5(10) . .
Sn1 O33 W6 O9 -45(2) . .
Sn1 O33 W6 O27 -44.5(10) . .
W7 O19 W6 O18 -171.7(7) . .
W7 O19 W6 O33 -68.9(6) . .
W7 O19 W6 O17 34.2(13) . .
W7 O19 W6 O9 94.7(6) . .
W7 O19 W6 O27 13.0(5) . .
W5 O17 W6 O18 -119.3(13) . .
W5 O17 W6 O33 137.0(13) . .
W5 O17 W6 O19 34.5(19) . .
W5 O17 W6 O9 -26.2(13) . .
W5 O17 W6 O27 54.9(13) . .
W2 O9 W6 O18 128.9(13) . .
W2 O9 W6 O33 -56(2) . .
W2 O9 W6 O19 -131.0(13) . .
W2 O9 W6 O17 25.6(12) . .
W2 O9 W6 O27 -57.2(12) . .
P1 O27 W6 O18 95(3) . .
W7 O27 W6 O18 -45(3) . .
P1 O27 W6 O33 -135.4(7) . .
W7 O27 W6 O33 85.4(4) . .
P1 O27 W6 O19 130.5(7) . .
W7 O27 W6 O19 -8.6(3) . .
P1 O27 W6 O17 -40.0(7) . .
W7 O27 W6 O17 -179.1(4) . .
P1 O27 W6 O9 44.3(7) . .
W7 O27 W6 O9 -94.8(4) . .
Sn1 O32 W7 O20 -129.3(10) . .
Sn1 O32 W7 O21 126.9(10) . .
Sn1 O32 W7 O19 -26.6(10) . .
Sn1 O32 W7 O10 53(2) . .
Sn1 O32 W7 O27 45.9(9) . .
W8 O21 W7 O20 119.4(13) . .
W8 O21 W7 O32 -137.9(13) . .
W8 O21 W7 O19 -37.6(19) . .
W8 O21 W7 O10 26.2(13) . .
W8 O21 W7 O27 -55.4(13) . .
W6 O19 W7 O20 171.5(6) . .
W6 O19 W7 O32 68.8(6) . .
W6 O19 W7 O21 -31.4(13) . .
W6 O19 W7 O10 -95.0(6) . .
W6 O19 W7 O27 -13.0(5) . .
W3 O10 W7 O20 -126.3(13) . .
W3 O10 W7 O32 51(2) . .
W3 O10 W7 O21 -23.7(12) . .
W3 O10 W7 O19 132.1(13) . .
W3 O10 W7 O27 58.5(12) . .
P1 O27 W7 O20 -90(4) . .
W6 O27 W7 O20 49(4) . .
P1 O27 W7 O32 133.9(7) . .
W6 O27 W7 O32 -86.4(4) . .
P1 O27 W7 O21 40.7(7) . .
W6 O27 W7 O21 -179.7(4) . .
P1 O27 W7 O19 -131.0(7) . .
W6 O27 W7 O19 8.6(3) . .
P1 O27 W7 O10 -44.0(7) . .
W6 O27 W7 O10 95.6(4) . .
K1 O22 W8 O34 19.2(5) 3_765 .
K1 O22 W8 O21 -75.1(4) 3_765 .
K1 O22 W8 O23 108.0(4) 3_765 .
K1 O22 W8 O11 -163.7(4) 3_765 .
K1 O22 W8 O28 97(4) 3_765 .
W20 O34 W8 O22 149.7(10) . .
K1 O34 W8 O22 -21.2(5) 3_765 .
W20 O34 W8 O21 -107.9(10) . .
K1 O34 W8 O21 81.3(4) 3_765 .
W20 O34 W8 O23 50.2(10) . .
K1 O34 W8 O23 -120.6(5) 3_765 .
W20 O34 W8 O11 -20(2) . .
K1 O34 W8 O11 168.8(13) 3_765 .
W20 O34 W8 O28 -23.8(9) . .
K1 O34 W8 O28 165.4(4) 3_765 .
W20 O34 W8 K1 170.9(12) . 3_765
W7 O21 W8 O22 -126.4(13) . .
W7 O21 W8 O34 135.3(13) . .
W7 O21 W8 O23 46(2) . .
W7 O21 W8 O11 -27.9(13) . .
W7 O21 W8 O28 54.5(13) . .
W7 O21 W8 K1 -178.0(13) . 3_765
W9 O23 W8 O22 -172.2(6) . .
W9 O23 W8 O34 -74.9(6) . .
W9 O23 W8 O21 15.8(16) . .
W9 O23 W8 O11 89.3(6) . .
W9 O23 W8 O28 6.5(5) . .
W9 O23 W8 K1 -117.2(5) . 3_765
W3 O11 W8 O22 127.5(11) . .
W3 O11 W8 O34 -62(2) . .
W3 O11 W8 O21 25.9(10) . .
W3 O11 W8 O23 -133.2(11) . .
W3 O11 W8 O28 -59.1(10) . .
W3 O11 W8 K1 101.4(11) . 3_765
P1 O28 W8 O22 151(3) . .
W9 O28 W8 O22 7(4) . .
P1 O28 W8 O34 -130.3(7) . .
W9 O28 W8 O34 85.5(4) . .
P1 O28 W8 O21 -36.9(7) . .
W9 O28 W8 O21 178.9(4) . .
P1 O28 W8 O23 139.7(8) . .
W9 O28 W8 O23 -4.5(4) . .
P1 O28 W8 O11 50.7(7) . .
W9 O28 W8 O11 -93.5(4) . .
P1 O28 W8 K1 -117.0(6) . 3_765
W9 O28 W8 K1 98.8(3) . 3_765
K1 O24 W9 O25 -162.2(6) 1_545 .
K1 O24 W9 O29 104.8(6) 1_545 .
K1 O24 W9 O23 17.3(7) 1_545 .
K1 O24 W9 O12 -72.8(6) 1_545 .
K1 O24 W9 O28 26(4) 1_545 .
W4 O25 W9 O24 122.6(12) . .
W4 O25 W9 O29 -138.7(12) . .
W4 O25 W9 O23 -56.2(18) . .
W4 O25 W9 O12 23.2(12) . .
W4 O25 W9 O28 -58.4(12) . .
W4 O25 W9 K1 106.8(11) . 1_545
W20 O29 W9 O24 -152.5(10) . .
W20 O29 W9 O25 103.9(10) . .
W20 O29 W9 O23 -53.0(10) . .
W20 O29 W9 O12 20(2) . .
W20 O29 W9 O28 20.5(10) . .
W20 O29 W9 K1 -115.6(10) . 1_545
W8 O23 W9 O24 172.4(6) . .
W8 O23 W9 O25 -8.8(15) . .
W8 O23 W9 O29 74.7(6) . .
W8 O23 W9 O12 -87.9(6) . .
W8 O23 W9 O28 -6.4(5) . .
W8 O23 W9 K1 -176.2(7) . 1_545
W1 O12 W9 O24 -130.9(12) . .
W1 O12 W9 O25 -27.8(12) . .
W1 O12 W9 O29 57(2) . .
W1 O12 W9 O23 129.3(13) . .
W1 O12 W9 O28 56.2(12) . .
W1 O12 W9 K1 -165.8(12) . 1_545
P1 O28 W9 O24 -148(4) . .
W8 O28 W9 O24 -5(4) . .
P1 O28 W9 O25 39.9(7) . .
W8 O28 W9 O25 -176.4(4) . .
P1 O28 W9 O29 132.0(8) . .
W8 O28 W9 O29 -84.3(4) . .
P1 O28 W9 O23 -139.2(8) . .
W8 O28 W9 O23 4.5(4) . .
P1 O28 W9 O12 -48.2(7) . .
W8 O28 W9 O12 95.5(4) . .
P1 O28 W9 K1 -125.6(6) . 1_545
W8 O28 W9 K1 18.1(5) . 1_545
K1 O41 W10 O57 -9.4(10) 3_665 .
K1 O41 W10 O42 82.0(10) 3_665 .
K1 O41 W10 O35 170.7(9) 3_665 .
K1 O41 W10 O52 -98.1(10) 3_665 .
K1 O41 W10 O54 106(5) 3_665 .
W16 O57 W10 O41 -131.0(12) . .
W16 O57 W10 O42 127.9(12) . .
W16 O57 W10 O35 49(2) . .
W16 O57 W10 O52 -29.2(12) . .
W16 O57 W10 O54 53.8(11) . .
W11 O42 W10 O41 172.2(6) . .
W11 O42 W10 O57 -88.4(6) . .
W11 O42 W10 O35 74.2(6) . .
W11 O42 W10 O52 -7.4(14) . .
W11 O42 W10 O54 -5.6(5) . .
W19 O35 W10 O41 -151.7(9) . .
W19 O35 W10 O57 29(2) . .
W19 O35 W10 O42 -51.0(9) . .
W19 O35 W10 O52 106.1(9) . .
W19 O35 W10 O54 23.5(9) . .
W15 O52 W10 O41 121.6(12) . .
W15 O52 W10 O57 22.8(12) . .
W15 O52 W10 O42 -58.8(18) . .
W15 O52 W10 O35 -139.9(12) . .
W15 O52 W10 O54 -60.6(12) . .
P2 O54 W10 O41 -163(5) . .
W11 O54 W10 O41 -21(5) . .
P2 O54 W10 O57 -46.8(7) . .
W11 O54 W10 O57 95.4(4) . .
P2 O54 W10 O42 -138.5(7) . .
W11 O54 W10 O42 3.8(3) . .
P2 O54 W10 O35 131.6(7) . .
W11 O54 W10 O35 -86.2(4) . .
P2 O54 W10 O52 40.8(7) . .
W11 O54 W10 O52 -176.9(4) . .
W12 O44 W11 O43 -127.8(13) . .
W12 O44 W11 O36 133.4(13) . .
W12 O44 W11 O42 49(2) . .
W12 O44 W11 O58 -28.5(13) . .
W12 O44 W11 O54 54.4(13) . .
W19 O36 W11 O43 154.7(9) . .
W19 O36 W11 O44 -104.6(9) . .
W19 O36 W11 O42 52.6(9) . .
W19 O36 W11 O58 -17(2) . .
W19 O36 W11 O54 -21.3(9) . .
W10 O42 W11 O43 -172.1(6) . .
W10 O42 W11 O44 11.6(15) . .
W10 O42 W11 O36 -74.4(6) . .
W10 O42 W11 O58 88.7(6) . .
W10 O42 W11 O54 5.5(5) . .
W17 O58 W11 O43 129.1(10) . .
W17 O58 W11 O44 29.0(10) . .
W17 O58 W11 O36 -59.2(19) . .
W17 O58 W11 O42 -128.7(10) . .
W17 O58 W11 O54 -55.0(10) . .
P2 O54 W11 O43 169(5) . .
W10 O54 W11 O43 27(5) . .
P2 O54 W11 O44 -39.4(7) . .
W10 O54 W11 O44 178.6(4) . .
P2 O54 W11 O36 -132.4(7) . .
W10 O54 W11 O36 85.5(4) . .
P2 O54 W11 O42 138.3(7) . .
W10 O54 W11 O42 -3.8(3) . .
P2 O54 W11 O58 48.9(7) . .
W10 O54 W11 O58 -93.2(4) . .
Sn1 O37 W12 O45 -126.4(10) . .
Sn1 O37 W12 O44 129.3(10) . .
Sn1 O37 W12 O46 -25.5(10) . .
Sn1 O37 W12 O59 50(2) . .
Sn1 O37 W12 O55 47.5(10) . .
W11 O44 W12 O45 119.5(13) . .
W11 O44 W12 O37 -137.8(13) . .
W11 O44 W12 O46 -34.7(19) . .
W11 O44 W12 O59 25.7(13) . .
W11 O44 W12 O55 -54.3(13) . .
W13 O46 W12 O45 171.7(6) . .
W13 O46 W12 O37 69.7(6) . .
W13 O46 W12 O44 -33.8(13) . .
W13 O46 W12 O59 -94.1(6) . .
W13 O46 W12 O55 -13.5(5) . .
W17 O59 W12 O45 -127.4(13) . .
W17 O59 W12 O37 57(2) . .
W17 O59 W12 O44 -24.7(13) . .
W17 O59 W12 O46 132.9(13) . .
W17 O59 W12 O55 58.7(13) . .
P2 O55 W12 O45 -92(3) . .
W13 O55 W12 O45 48(3) . .
P2 O55 W12 O37 135.4(8) . .
W13 O55 W12 O37 -85.0(4) . .
P2 O55 W12 O44 40.6(7) . .
W13 O55 W12 O44 -179.7(4) . .
P2 O55 W12 O46 -130.6(8) . .
W13 O55 W12 O46 9.0(3) . .
P2 O55 W12 O59 -44.0(7) . .
W13 O55 W12 O59 95.7(4) . .
Sn1 O38 W13 O47 123.3(10) . .
Sn1 O38 W13 O46 22.5(10) . .
Sn1 O38 W13 O48 -133.8(10) . .
Sn1 O38 W13 O60 -56(2) . .
Sn1 O38 W13 O55 -50.8(9) . .
W12 O46 W13 O47 -170.4(6) . .
W12 O46 W13 O38 -68.7(6) . .
W12 O46 W13 O48 34.4(14) . .
W12 O46 W13 O60 95.6(6) . .
W12 O46 W13 O55 13.5(5) . .
W14 O48 W13 O47 -121.2(12) . .
W14 O48 W13 O38 136.9(12) . .
W14 O48 W13 O46 33.8(19) . .
W14 O48 W13 O60 -27.5(12) . .
W14 O48 W13 O55 54.0(12) . .
W18 O60 W13 O47 128.0(12) . .
W18 O60 W13 O38 -52(2) . .
W18 O60 W13 O46 -132.4(12) . .
W18 O60 W13 O48 26.3(11) . .
W18 O60 W13 O55 -57.9(11) . .
P2 O55 W13 O47 99(4) . .
W12 O55 W13 O47 -41(4) . .
P2 O55 W13 O38 -133.8(7) . .
W12 O55 W13 O38 85.7(4) . .
P2 O55 W13 O46 131.4(8) . .
W12 O55 W13 O46 -9.1(3) . .
P2 O55 W13 O48 -40.1(7) . .
W12 O55 W13 O48 179.4(4) . .
P2 O55 W13 O60 44.7(7) . .
W12 O55 W13 O60 -95.9(4) . .
W13 O48 W14 O49 127.0(12) . .
W13 O48 W14 O39 -134.6(12) . .
W13 O48 W14 O50 -48.8(19) . .
W13 O48 W14 O61 28.3(12) . .
W13 O48 W14 O53 -53.6(12) . .
W20 O39 W14 O49 -154.8(9) . .
K1 O39 W14 O49 27.2(6) 3_765 .
W20 O39 W14 O48 103.3(9) . .
K1 O39 W14 O48 -74.7(5) 3_765 .
W20 O39 W14 O50 -53.1(9) . .
K1 O39 W14 O50 128.9(5) 3_765 .
W20 O39 W14 O61 17(2) . .
K1 O39 W14 O61 -161.4(12) 3_765 .
W20 O39 W14 O53 20.2(9) . .
K1 O39 W14 O53 -157.9(5) 3_765 .
W15 O50 W14 O49 173.1(6) . .
W15 O50 W14 O48 -11.1(15) . .
W15 O50 W14 O39 75.5(6) . .
W15 O50 W14 O61 -88.4(6) . .
W15 O50 W14 O53 -6.1(5) . .
W18 O61 W14 O49 -126.8(11) . .
W18 O61 W14 O48 -25.3(11) . .
W18 O61 W14 O39 62(2) . .
W18 O61 W14 O50 131.6(11) . .
W18 O61 W14 O53 58.3(11) . .
P2 O53 W14 O49 -147(5) . .
W15 O53 W14 O49 -4(5) . .
P2 O53 W14 O48 39.2(7) . .
W15 O53 W14 O48 -177.7(4) . .
P2 O53 W14 O39 131.4(7) . .
W15 O53 W14 O39 -85.5(4) . .
P2 O53 W14 O50 -138.8(8) . .
W15 O53 W14 O50 4.3(4) . .
P2 O53 W14 O61 -49.6(7) . .
W15 O53 W14 O61 93.4(4) . .
W10 O52 W15 O51 -121.0(12) . .
W10 O52 W15 O56 -23.0(12) . .
W10 O52 W15 O40 139.0(12) . .
W10 O52 W15 O50 55.8(19) . .
W10 O52 W15 O53 60.1(12) . .
W16 O56 W15 O51 133.0(12) . .
W16 O56 W15 O52 29.8(12) . .
W16 O56 W15 O40 -57(2) . .
W16 O56 W15 O50 -128.0(12) . .
W16 O56 W15 O53 -54.0(12) . .
W20 O40 W15 O51 150.8(10) . .
W20 O40 W15 O52 -105.2(10) . .
W20 O40 W15 O56 -20(2) . .
W20 O40 W15 O50 52.2(10) . .
W20 O40 W15 O53 -22.2(9) . .
W14 O50 W15 O51 -172.5(6) . .
W14 O50 W15 O52 10.6(15) . .
W14 O50 W15 O56 89.1(6) . .
W14 O50 W15 O40 -73.8(6) . .
W14 O50 W15 O53 6.2(5) . .
P2 O53 W15 O51 149(3) . .
W14 O53 W15 O51 6(4) . .
P2 O53 W15 O52 -39.4(7) . .
W14 O53 W15 O52 177.5(4) . .
P2 O53 W15 O56 48.4(7) . .
W14 O53 W15 O56 -94.7(4) . .
P2 O53 W15 O40 -132.4(7) . .
W14 O53 W15 O40 84.5(4) . .
P2 O53 W15 O50 138.9(8) . .
W14 O53 W15 O50 -4.2(4) . .
W17 O64 W16 O63 -171.1(6) . .
W17 O64 W16 O68 -68.8(6) . .
W17 O64 W16 O56 17.3(13) . .
W17 O64 W16 O57 88.3(6) . .
W17 O64 W16 O62 3.3(5) . .
W18 O68 W16 O63 171.0(6) . .
W18 O68 W16 O64 69.7(6) . .
W18 O68 W16 O56 -85.7(6) . .
W18 O68 W16 O57 -12.1(15) . .
W18 O68 W16 O62 -1.2(5) . .
W15 O56 W16 O63 -131.4(12) . .
W15 O56 W16 O64 40.2(18) . .
W15 O56 W16 O68 126.4(12) . .
W15 O56 W16 O57 -31.4(12) . .
W15 O56 W16 O62 53.6(12) . .
W10 O57 W16 O63 133.6(11) . .
W10 O57 W16 O64 -125.6(12) . .
W10 O57 W16 O68 -43.3(18) . .
W10 O57 W16 O56 31.1(11) . .
W10 O57 W16 O62 -53.7(11) . .
P2 O62 W16 O63 170(2) . .
W17 O62 W16 O63 36(3) . .
W18 O62 W16 O63 -56(3) . .
P2 O62 W16 O64 131.6(7) . .
W17 O62 W16 O64 -2.2(3) . .
W18 O62 W16 O64 -94.4(4) . .
P2 O62 W16 O68 -133.1(7) . .
W17 O62 W16 O68 93.1(4) . .
W18 O62 W16 O68 0.9(4) . .
P2 O62 W16 O56 -42.5(6) . .
W17 O62 W16 O56 -176.4(4) . .
W18 O62 W16 O56 91.4(4) . .
P2 O62 W16 O57 42.6(6) . .
W17 O62 W16 O57 -91.2(4) . .
W18 O62 W16 O57 176.6(4) . .
W12 O59 W17 O65 126.5(13) . .
W12 O59 W17 O66 -132.3(13) . .
W12 O59 W17 O58 26.6(13) . .
W12 O59 W17 O64 -47.8(19) . .
W12 O59 W17 O62 -60.2(13) . .
W18 O66 W17 O65 -173.7(6) . .
W18 O66 W17 O59 82.3(6) . .
W18 O66 W17 O58 -1.0(15) . .
W18 O66 W17 O64 -73.2(6) . .
W18 O66 W17 O62 -0.6(5) . .
W11 O58 W17 O65 -131.7(10) . .
W11 O58 W17 O59 -28.6(10) . .
W11 O58 W17 O66 55.5(18) . .
W11 O58 W17 O64 127.8(10) . .
W11 O58 W17 O62 55.2(10) . .
W16 O64 W17 O65 169.4(6) . .
W16 O64 W17 O59 -16.2(13) . .
W16 O64 W17 O66 69.2(6) . .
W16 O64 W17 O58 -90.6(6) . .
W16 O64 W17 O62 -3.3(5) . .
P2 O62 W17 O65 -179(20) . .
W18 O62 W17 O65 45(3) . .
W16 O62 W17 O65 -45(3) . .
P2 O62 W17 O59 43.3(6) . .
W18 O62 W17 O59 -92.7(4) . .
W16 O62 W17 O59 176.8(4) . .
P2 O62 W17 O66 136.3(7) . .
W18 O62 W17 O66 0.4(4) . .
W16 O62 W17 O66 -90.1(4) . .
P2 O62 W17 O58 -43.8(6) . .
W18 O62 W17 O58 -179.7(4) . .
W16 O62 W17 O58 89.8(4) . .
P2 O62 W17 O64 -131.4(7) . .
W18 O62 W17 O64 92.7(4) . .
W16 O62 W17 O64 2.2(3) . .
W13 O60 W18 O67 -129.0(11) . .
W13 O60 W18 O61 -26.7(11) . .
W13 O60 W18 O68 53.3(18) . .
W13 O60 W18 O66 130.9(11) . .
W13 O60 W18 O62 59.1(11) . .
W14 O61 W18 O67 128.0(11) . .
W14 O61 W18 O60 25.4(11) . .
W14 O61 W18 O68 -131.6(11) . .
W14 O61 W18 O66 -56.0(18) . .
W14 O61 W18 O62 -58.0(11) . .
W16 O68 W18 O67 -170.5(6) . .
W16 O68 W18 O60 7.3(15) . .
W16 O68 W18 O61 87.2(6) . .
W16 O68 W18 O66 -70.8(6) . .
W16 O68 W18 O62 1.3(5) . .
W17 O66 W18 O67 174.5(6) . .
W17 O66 W18 O60 -82.7(6) . .
W17 O66 W18 O61 -1.4(15) . .
W17 O66 W18 O68 74.5(6) . .
W17 O66 W18 O62 0.6(5) . .
P2 O62 W18 O67 -173(2) . .
W17 O62 W18 O67 -38(3) . .
W16 O62 W18 O67 54(3) . .
P2 O62 W18 O60 -45.2(6) . .
W17 O62 W18 O60 90.4(4) . .
W16 O62 W18 O60 -178.4(4) . .
P2 O62 W18 O61 43.2(6) . .
W17 O62 W18 O61 178.8(4) . .
W16 O62 W18 O61 -90.0(4) . .
P2 O62 W18 O68 132.4(7) . .
W17 O62 W18 O68 -92.0(4) . .
W16 O62 W18 O68 -0.8(3) . .
P2 O62 W18 O66 -136.0(7) . .
W17 O62 W18 O66 -0.4(3) . .
W16 O62 W18 O66 90.8(4) . .
W10 O35 W19 O69 -65.4(10) . .
W10 O35 W19 O36 31.8(9) . .
W10 O35 W19 O30 -165.4(9) . .
W10 O35 W19 O31 118.4(14) . .
W10 O35 W19 O70 113.2(10) . .
W11 O36 W19 O69 65.5(10) . .
W11 O36 W19 O35 -33.3(9) . .
W11 O36 W19 O30 -112.7(14) . .
W11 O36 W19 O31 164.2(9) . .
W11 O36 W19 O70 -114.0(10) . .
W4 O30 W19 O69 64.5(11) . .
W4 O30 W19 O35 163.7(10) . .
W4 O30 W19 O36 -117.3(14) . .
W4 O30 W19 O31 -33.4(9) . .
W4 O30 W19 O70 -116.0(10) . .
W5 O31 W19 O69 -65.3(11) . .
W5 O31 W19 O35 111.0(15) . .
W5 O31 W19 O36 -163.1(10) . .
W5 O31 W19 O30 34.3(10) . .
W5 O31 W19 O70 116.2(10) . .
W15 O40 W20 O71 63.5(11) . .
W15 O40 W20 O39 -34.2(10) . .
W15 O40 W20 O29 165.0(10) . .
W15 O40 W20 O34 -119.3(16) . .
W15 O40 W20 O72 -113.1(10) . .
W15 O40 W20 K1 -69.6(11) . 3_765
W14 O39 W20 O71 -66.1(10) . .
K1 O39 W20 O71 112.2(5) 3_765 .
W14 O39 W20 O40 34.0(9) . .
K1 O39 W20 O40 -147.7(4) 3_765 .
W14 O39 W20 O29 115.0(14) . .
K1 O39 W20 O29 -66.7(14) 3_765 .
W14 O39 W20 O34 -161.8(9) . .
K1 O39 W20 O34 16.5(4) 3_765 .
W14 O39 W20 O72 118.3(10) . .
K1 O39 W20 O72 -63.4(4) 3_765 .
W14 O39 W20 K1 -178.3(11) . 3_765
W9 O29 W20 O71 -62.0(11) . .
W9 O29 W20 O40 -162.2(10) . .
W9 O29 W20 O39 116.9(14) . .
W9 O29 W20 O34 33.1(10) . .
W9 O29 W20 O72 113.7(10) . .
W9 O29 W20 K1 60.7(11) . 3_765
W8 O34 W20 O71 70.5(11) . .
K1 O34 W20 O71 -119.3(6) 3_765 .
W8 O34 W20 O40 -106.7(17) . .
K1 O34 W20 O40 63.5(18) 3_765 .
W8 O34 W20 O39 168.5(10) . .
K1 O34 W20 O39 -21.3(5) 3_765 .
W8 O34 W20 O29 -30.8(10) . .
K1 O34 W20 O29 139.5(5) 3_765 .
W8 O34 W20 O72 -113.0(10) . .
K1 O34 W20 O72 57.3(5) 3_765 .
W8 O34 W20 K1 -170.2(13) . 3_765
